data_7036231
loop_
_publ_author_name
'Ikeda, Yousuke'
'Kodama, Shintaro'
'Tsuchida, Noriko'
'Ishii, Youichi'

_publ_section_title
;
 Competition between vinylidene rearrangement and 1,2-insertion of
 carbon-disubstituted internal alkynes at a Cp*Ir(iii) complex.
;
_journal_issue 40
_journal_name_full 'Dalton transactions (Cambridge, England : 2003)'
_journal_page_first 17448
_journal_page_last 17452
_journal_paper_doi 10.1039/c5dt02207j
_journal_volume 44
_journal_year 2015
_chemical_formula_moiety 'C67 H41 B F28 Ir N'
_chemical_formula_sum 'C67 H41 B F28 Ir N'
_chemical_formula_weight 1595.05
_chemical_name_systematic 2a
_space_group_IT_number 2
_symmetry_cell_setting triclinic
_symmetry_Int_Tables_number 2
_symmetry_space_group_name_Hall '-P 1'
_symmetry_space_group_name_H-M 'P -1'
_atom_sites_solution_hydrogens geom
_atom_sites_solution_primary direct
_atom_sites_solution_secondary difmap
_audit_update_record
;
2015-03-06 deposited with the CCDC.
2015-08-20 downloaded from the CCDC.
;
_cell_angle_alpha 107.564(4)
_cell_angle_beta 90.620(3)
_cell_angle_gamma 91.975(3)
_cell_formula_units_Z 2
_cell_length_a 12.134(2)
_cell_length_b 15.328(3)
_cell_length_c 17.215(3)
_cell_measurement_reflns_used 10000
_cell_measurement_temperature 93
_cell_measurement_theta_max 31.28
_cell_measurement_theta_min 2.48
_cell_volume 3050.0(9)
_computing_cell_refinement CrystalClear
_computing_data_collection 'CrystalClear (Rigaku Inc., 2008)'
_computing_data_reduction CrystalClear
_computing_molecular_graphics 'CrystalStructure 4.0'
_computing_publication_material 'CrystalStructure 4.0 (Rigaku, 2010)'
_computing_structure_refinement 'SHELXL97 (Sheldrick, 2008)'
_computing_structure_solution 'DIRDIF99-PATTY (Gould, et al., 1999)'
_diffrn_ambient_temperature 93
_diffrn_detector_area_resol_mean 7.111
_diffrn_measured_fraction_theta_full 0.963
_diffrn_measured_fraction_theta_max 0.963
_diffrn_measurement_device_type 'Rigaku Saturn724'
_diffrn_measurement_method \w
_diffrn_radiation_type 'Mo K\a'
_diffrn_radiation_wavelength 0.71075
_diffrn_reflns_av_R_equivalents 0.0459
_diffrn_reflns_limit_h_max 15
_diffrn_reflns_limit_h_min -15
_diffrn_reflns_limit_k_max 18
_diffrn_reflns_limit_k_min -19
_diffrn_reflns_limit_l_max 22
_diffrn_reflns_limit_l_min -17
_diffrn_reflns_number 25269
_diffrn_reflns_theta_full 27.49
_diffrn_reflns_theta_max 27.48
_diffrn_standards_number 0
_exptl_absorpt_coefficient_mu 2.325
_exptl_absorpt_correction_T_max 0.890
_exptl_absorpt_correction_T_min 0.623
_exptl_absorpt_correction_type numerical
_exptl_absorpt_process_details 'NUMABS (Rigaku, 1999)'
_exptl_crystal_colour 'dark purple'
_exptl_crystal_density_diffrn 1.737
_exptl_crystal_density_method 'not measured'
_exptl_crystal_description prism
_exptl_crystal_F_000 1568.00
_exptl_crystal_recrystallization_method 'Re-crystallisation from solvent: CH2Cl2/hexane'
_exptl_crystal_size_max 0.200
_exptl_crystal_size_mid 0.200
_exptl_crystal_size_min 0.050
_refine_diff_density_max 1.950
_refine_diff_density_min -2.000
_refine_ls_extinction_method none
_refine_ls_goodness_of_fit_ref 1.058
_refine_ls_hydrogen_treatment constr
_refine_ls_number_parameters 875
_refine_ls_number_reflns 13472
_refine_ls_number_restraints 0
_refine_ls_R_factor_gt 0.0586
_refine_ls_shift/su_max 0.001
_refine_ls_structure_factor_coef Fsqd
_refine_ls_weighting_details 'w = 1/[\s^2^(Fo^2^)+(0.0342P)^2^+13.0206P] where P=(Fo^2^+2Fc^2^)/3'
_refine_ls_weighting_scheme calc
_refine_ls_wR_factor_ref 0.1238
_reflns_number_gt 11732
_reflns_number_total 13472
_reflns_threshold_expression F^2^>2.0\s(F^2^)
_cod_data_source_file c5dt02207j2.cif
_cod_data_source_block 2a
_cod_depositor_comments 'Adding full bibliography for 7036230--7036235.cif.'
_cod_original_cell_volume 3050.2(10)
_cod_database_code 7036231

loop_
_symmetry_equiv_pos_site_id
_symmetry_equiv_pos_as_xyz
1 +X,+Y,+Z
2 -X,-Y,-Z

loop_
_atom_site_label
_atom_site_type_symbol
_atom_site_fract_x
_atom_site_fract_y
_atom_site_fract_z
_atom_site_U_iso_or_equiv
_atom_site_adp_type
_atom_site_occupancy
_atom_site_symmetry_multiplicity
_atom_site_calc_flag
_atom_site_refinement_flags
Ir1 Ir -0.250237(19) -0.010305(15) 0.731081(13) 0.01895(7) Uani 1.0 2 d .
F1 F -0.4548(3) -0.0554(3) 0.9290(2) 0.0274(8) Uani 1.0 2 d .
F2 F -0.3557(4) -0.0811(3) 1.0607(3) 0.0354(9) Uani 1.0 2 d .
F3 F -0.1457(4) -0.0133(3) 1.1052(2) 0.0358(9) Uani 1.0 2 d .
F4 F -0.0415(3) 0.0878(3) 1.0241(2) 0.0326(9) Uani 1.0 2 d .
F5 F 0.6158(5) 0.4969(4) 0.8377(3) 0.0707(17) Uani 1.0 2 d .
F6 F 0.7449(4) 0.5103(5) 0.7589(3) 0.0762(18) Uani 1.0 2 d .
F7 F 0.6310(5) 0.6123(4) 0.7958(4) 0.0760(18) Uani 1.0 2 d .
F8 F 0.5915(3) 0.2743(3) 0.4513(2) 0.0282(8) Uani 1.0 2 d .
F9 F 0.5206(4) 0.3843(3) 0.4179(2) 0.0332(9) Uani 1.0 2 d .
F10 F 0.6854(3) 0.4005(3) 0.4682(3) 0.0372(10) Uani 1.0 2 d .
F11 F -0.1767(4) 0.2064(4) 0.4815(3) 0.0706(17) Uani 1.0 2 d .
F12 F -0.0945(4) 0.1731(3) 0.5767(3) 0.0484(12) Uani 1.0 2 d .
F13 F -0.1924(7) 0.2957(5) 0.5908(5) 0.0436(19) Uiso 0.6000 2 d .
F14 F 0.1104(4) 0.4919(3) 0.4011(3) 0.0443(11) Uani 1.0 2 d .
F15 F 0.0344(4) 0.3632(4) 0.3265(3) 0.0686(16) Uani 1.0 2 d .
F16 F 0.2063(4) 0.3747(3) 0.3532(3) 0.0440(11) Uani 1.0 2 d .
F17 F 0.2286(3) 0.3867(3) 0.9711(2) 0.0312(9) Uani 1.0 2 d .
F18 F 0.4009(6) 0.3768(5) 0.9595(4) 0.0232(15) Uiso 0.5000 2 d .
F19 F 0.3089(7) 0.2630(5) 0.9750(5) 0.0289(16) Uiso 0.5000 2 d .
F20 F 0.2811(6) 0.0125(3) 0.7166(3) 0.0714(17) Uani 1.0 2 d .
F21 F 0.3446(5) 0.0490(3) 0.6149(3) 0.0637(15) Uani 1.0 2 d .
F22 F 0.1741(5) 0.0399(3) 0.6296(4) 0.0737(17) Uani 1.0 2 d .
F23 F -0.0788(3) 0.5002(3) 0.8650(3) 0.0408(10) Uani 1.0 2 d .
F24 F 0.0259(4) 0.5828(3) 0.9610(3) 0.0409(10) Uani 1.0 2 d .
F25 F -0.0840(4) 0.6470(4) 0.8993(3) 0.0542(13) Uani 1.0 2 d .
F26 F 0.2076(4) 0.8281(3) 0.8187(3) 0.0450(11) Uani 1.0 2 d .
F27 F 0.3558(4) 0.7614(3) 0.7704(3) 0.0447(11) Uani 1.0 2 d .
F28 F 0.2217(4) 0.7639(3) 0.6906(3) 0.0403(10) Uani 1.0 2 d .
F29 F 0.2473(8) 0.2502(6) 0.9696(5) 0.0390(19) Uiso 0.5000 2 d .
F30 F 0.3893(10) 0.3293(9) 0.9601(7) 0.070(3) Uiso 0.5000 2 d .
F31 F -0.1701(9) 0.2915(7) 0.6226(7) 0.037(3) Uiso 0.4000 2 d .
N1 N -0.1425(4) 0.0971(4) 0.8013(3) 0.0210(10) Uani 1.0 2 d .
C1 C -0.3570(5) 0.0489(4) 0.8358(3) 0.0157(11) Uani 1.0 2 d .
C2 C -0.3733(5) 0.1426(4) 0.8349(4) 0.0207(12) Uani 1.0 2 d .
C3 C -0.3841(5) 0.1515(4) 0.7557(4) 0.0215(12) Uani 1.0 2 d .
C4 C -0.3337(5) 0.0820(4) 0.6930(4) 0.0178(11) Uani 1.0 2 d .
C5 C -0.3413(5) 0.0892(4) 0.6131(4) 0.0229(13) Uani 1.0 2 d .
C6 C -0.3971(5) 0.1588(4) 0.5973(4) 0.0245(13) Uani 1.0 2 d .
C7 C -0.4484(5) 0.2257(4) 0.6592(4) 0.0260(13) Uani 1.0 2 d .
C8 C -0.4410(5) 0.2241(4) 0.7380(4) 0.0228(12) Uani 1.0 2 d .
C9 C -0.3658(5) 0.2220(4) 0.9087(4) 0.0227(12) Uani 1.0 2 d .
C10 C -0.3152(5) 0.3043(4) 0.9048(4) 0.0271(14) Uani 1.0 2 d .
C11 C -0.3051(6) 0.3788(5) 0.9747(5) 0.0388(17) Uani 1.0 2 d .
C12 C -0.3460(6) 0.3730(5) 1.0471(5) 0.0387(18) Uani 1.0 2 d .
C13 C -0.3987(6) 0.2926(5) 1.0512(4) 0.0349(16) Uani 1.0 2 d .
C14 C -0.4077(5) 0.2166(5) 0.9822(4) 0.0266(14) Uani 1.0 2 d .
C15 C -0.3022(5) 0.0335(4) 0.9073(4) 0.0235(13) Uani 1.0 2 d .
C16 C -0.3516(5) -0.0178(4) 0.9508(4) 0.0242(13) Uani 1.0 2 d .
C17 C -0.3022(6) -0.0326(4) 1.0180(4) 0.0268(14) Uani 1.0 2 d .
C18 C -0.1974(6) 0.0029(4) 1.0410(4) 0.0262(14) Uani 1.0 2 d .
C19 C -0.1450(5) 0.0542(4) 0.9983(4) 0.0236(13) Uani 1.0 2 d .
C20 C -0.1930(5) 0.0710(4) 0.9307(4) 0.0203(12) Uani 1.0 2 d .
C21 C -0.1334(5) 0.1236(4) 0.8835(4) 0.0189(12) Uani 1.0 2 d .
C22 C -0.0675(5) 0.2002(4) 0.9247(4) 0.0260(13) Uani 1.0 2 d .
C23 C -0.0087(6) 0.2483(5) 0.8814(4) 0.0333(15) Uani 1.0 2 d .
C24 C -0.0144(6) 0.2187(5) 0.7971(4) 0.0329(15) Uani 1.0 2 d .
C25 C -0.0839(6) 0.1441(5) 0.7595(4) 0.0291(14) Uani 1.0 2 d .
C26 C -0.3045(6) -0.1552(4) 0.6987(4) 0.0254(14) Uani 1.0 2 d .
C27 C -0.2857(5) -0.1293(4) 0.6261(4) 0.0223(13) Uani 1.0 2 d .
C28 C -0.1710(5) -0.1022(4) 0.6263(4) 0.0253(13) Uani 1.0 2 d .
C29 C -0.1190(6) -0.1135(5) 0.6980(4) 0.0294(14) Uiso 1.0 2 d .
C30 C -0.1986(6) -0.1458(4) 0.7422(4) 0.0272(14) Uani 1.0 2 d .
C31 C -0.4093(6) -0.1917(5) 0.7224(5) 0.0376(17) Uani 1.0 2 d .
C32 C -0.3688(6) -0.1383(5) 0.5591(4) 0.0342(16) Uani 1.0 2 d .
C33 C -0.1125(6) -0.0772(5) 0.5583(4) 0.0369(17) Uani 1.0 2 d .
C34 C 0.0002(6) -0.0938(6) 0.7203(5) 0.046(2) Uani 1.0 2 d .
C35 C -0.1772(7) -0.1754(5) 0.8169(4) 0.0423(19) Uani 1.0 2 d .
C36 C 0.3791(5) 0.4192(4) 0.6471(4) 0.0178(11) Uani 1.0 2 d .
C37 C 0.4533(5) 0.4630(4) 0.7125(4) 0.0180(11) Uani 1.0 2 d .
C38 C 0.5653(5) 0.4752(4) 0.7010(4) 0.0230(13) Uani 1.0 2 d .
C39 C 0.6108(5) 0.4446(4) 0.6242(4) 0.0209(12) Uani 1.0 2 d .
C40 C 0.5392(5) 0.4026(4) 0.5590(4) 0.0190(12) Uani 1.0 2 d .
C41 C 0.4262(5) 0.3900(4) 0.5704(4) 0.0185(12) Uani 1.0 2 d .
C42 C 0.6384(6) 0.5218(5) 0.7735(4) 0.0325(15) Uani 1.0 2 d .
C43 C 0.5844(5) 0.3658(4) 0.4752(4) 0.0216(12) Uani 1.0 2 d .
C44 C 0.1633(5) 0.3694(4) 0.5929(4) 0.0183(11) Uani 1.0 2 d .
C45 C 0.0676(5) 0.3182(4) 0.5981(4) 0.0218(12) Uani 1.0 2 d .
C46 C -0.0155(5) 0.2961(4) 0.5384(4) 0.0233(13) Uani 1.0 2 d .
C47 C -0.0054(5) 0.3227(4) 0.4683(4) 0.0219(12) Uani 1.0 2 d .
C48 C 0.0896(5) 0.3732(4) 0.4611(4) 0.0217(12) Uani 1.0 2 d .
C49 C 0.1702(5) 0.3979(4) 0.5234(4) 0.0194(12) Uani 1.0 2 d .
C50 C -0.1171(5) 0.2437(5) 0.5508(4) 0.0289(14) Uani 1.0 2 d .
C51 C 0.1063(6) 0.4017(5) 0.3866(4) 0.0324(15) Uani 1.0 2 d .
C52 C 0.2577(5) 0.3257(4) 0.7196(4) 0.0214(12) Uani 1.0 2 d .
C53 C 0.2707(5) 0.3501(4) 0.8047(4) 0.0217(12) Uani 1.0 2 d .
C54 C 0.2820(6) 0.2857(5) 0.8464(4) 0.0271(14) Uani 1.0 2 d .
C55 C 0.2823(6) 0.1945(5) 0.8046(4) 0.0297(14) Uani 1.0 2 d .
C56 C 0.2702(5) 0.1667(4) 0.7197(4) 0.0235(13) Uani 1.0 2 d .
C57 C 0.2588(5) 0.2322(4) 0.6789(4) 0.0229(12) Uani 1.0 2 d .
C58 C 0.2955(7) 0.3211(6) 0.9376(4) 0.0388(18) Uani 1.0 2 d .
C59 C 0.2700(7) 0.0673(5) 0.6725(5) 0.0372(17) Uani 1.0 2 d .
C60 C 0.2037(5) 0.4988(4) 0.7283(4) 0.0178(11) Uani 1.0 2 d .
C61 C 0.1149(5) 0.5008(4) 0.7804(4) 0.0225(12) Uani 1.0 2 d .
C62 C 0.0722(5) 0.5812(5) 0.8285(4) 0.0223(13) Uani 1.0 2 d .
C63 C 0.1135(5) 0.6660(4) 0.8255(4) 0.0223(13) Uani 1.0 2 d .
C64 C 0.1987(5) 0.6660(4) 0.7722(4) 0.0244(13) Uani 1.0 2 d .
C65 C 0.2440(5) 0.5842(4) 0.7254(4) 0.0188(12) Uani 1.0 2 d .
C66 C -0.0170(6) 0.5778(5) 0.8876(4) 0.0277(14) Uani 1.0 2 d .
C67 C 0.2453(5) 0.7548(4) 0.7642(4) 0.0263(13) Uani 1.0 2 d .
B1 B 0.2511(6) 0.4019(5) 0.6701(4) 0.0190(13) Uani 1.0 2 d .
H1 H -0.3815 -0.0016 0.7910 0.0189 Uiso 1.0 2 calc R
H5 H -0.3072 0.0454 0.5697 0.0275 Uiso 1.0 2 calc R
H6 H -0.4011 0.1617 0.5430 0.0294 Uiso 1.0 2 calc R
H7 H -0.4882 0.2719 0.6463 0.0312 Uiso 1.0 2 calc R
H8 H -0.4730 0.2704 0.7805 0.0273 Uiso 1.0 2 calc R
H10 H -0.2880 0.3089 0.8546 0.0325 Uiso 1.0 2 calc R
H11 H -0.2698 0.4343 0.9724 0.0466 Uiso 1.0 2 calc R
H12 H -0.3381 0.4242 1.0948 0.0465 Uiso 1.0 2 calc R
H13 H -0.4287 0.2896 1.1011 0.0418 Uiso 1.0 2 calc R
H14 H -0.4423 0.1612 0.9853 0.0319 Uiso 1.0 2 calc R
H22 H -0.0628 0.2193 0.9825 0.0312 Uiso 1.0 2 calc R
H23 H 0.0352 0.3013 0.9094 0.0399 Uiso 1.0 2 calc R
H24 H 0.0282 0.2487 0.7660 0.0395 Uiso 1.0 2 calc R
H25 H -0.0908 0.1250 0.7017 0.0349 Uiso 1.0 2 calc R
H31A H -0.4666 -0.1470 0.7271 0.0451 Uiso 1.0 2 calc R
H31B H -0.3987 -0.2033 0.7749 0.0451 Uiso 1.0 2 calc R
H31C H -0.4320 -0.2490 0.6807 0.0451 Uiso 1.0 2 calc R
H32A H -0.3753 -0.0790 0.5491 0.0410 Uiso 1.0 2 calc R
H32B H -0.4406 -0.1581 0.5749 0.0410 Uiso 1.0 2 calc R
H32C H -0.3452 -0.1837 0.5093 0.0410 Uiso 1.0 2 calc R
H33A H -0.0739 -0.0174 0.5803 0.0443 Uiso 1.0 2 calc R
H33B H -0.1667 -0.0744 0.5165 0.0443 Uiso 1.0 2 calc R
H33C H -0.0592 -0.1237 0.5339 0.0443 Uiso 1.0 2 calc R
H34A H 0.0080 -0.0469 0.7735 0.0555 Uiso 1.0 2 calc R
H34B H 0.0369 -0.0717 0.6790 0.0555 Uiso 1.0 2 calc R
H34C H 0.0342 -0.1499 0.7231 0.0555 Uiso 1.0 2 calc R
H35A H -0.1274 -0.2266 0.8033 0.0508 Uiso 1.0 2 calc R
H35B H -0.2470 -0.1948 0.8359 0.0508 Uiso 1.0 2 calc R
H35C H -0.1431 -0.1240 0.8601 0.0508 Uiso 1.0 2 calc R
H37 H 0.4255 0.4847 0.7660 0.0216 Uiso 1.0 2 calc R
H39 H 0.6875 0.4521 0.6166 0.0251 Uiso 1.0 2 calc R
H41 H 0.3801 0.3605 0.5243 0.0222 Uiso 1.0 2 calc R
H45 H 0.0589 0.2976 0.6446 0.0262 Uiso 1.0 2 calc R
H47 H -0.0613 0.3071 0.4268 0.0262 Uiso 1.0 2 calc R
H49 H 0.2319 0.4355 0.5182 0.0233 Uiso 1.0 2 calc R
H53 H 0.2718 0.4132 0.8352 0.0260 Uiso 1.0 2 calc R
H55 H 0.2906 0.1505 0.8329 0.0356 Uiso 1.0 2 calc R
H57 H 0.2516 0.2122 0.6211 0.0275 Uiso 1.0 2 calc R
H61 H 0.0826 0.4442 0.7827 0.0270 Uiso 1.0 2 calc R
H63 H 0.0846 0.7215 0.8585 0.0268 Uiso 1.0 2 calc R
H65 H 0.3036 0.5870 0.6908 0.0226 Uiso 1.0 2 calc R

loop_
_atom_site_aniso_label
_atom_site_aniso_U_11
_atom_site_aniso_U_22
_atom_site_aniso_U_33
_atom_site_aniso_U_12
_atom_site_aniso_U_13
_atom_site_aniso_U_23
Ir1 0.02351(12) 0.01587(11) 0.01594(11) 0.00211(8) -0.00366(8) 0.00250(8)
F1 0.0313(19) 0.0237(18) 0.0270(19) -0.0039(15) -0.0020(15) 0.0080(15)
F2 0.052(3) 0.033(2) 0.026(2) 0.0004(18) 0.0008(18) 0.0153(17)
F3 0.051(3) 0.035(2) 0.024(2) 0.0087(19) -0.0122(18) 0.0132(17)
F4 0.034(2) 0.037(3) 0.0251(19) 0.0045(17) -0.0108(16) 0.0053(16)
F5 0.075(4) 0.108(5) 0.032(3) -0.052(4) -0.027(3) 0.033(3)
F6 0.030(3) 0.143(6) 0.040(3) 0.007(3) -0.013(2) 0.004(3)
F7 0.098(5) 0.042(3) 0.074(4) -0.014(3) -0.052(4) 0.000(3)
F8 0.040(3) 0.0171(17) 0.0251(19) 0.0061(16) 0.0089(16) 0.0027(14)
F9 0.044(3) 0.036(3) 0.0210(19) 0.0109(18) 0.0001(17) 0.0106(16)
F10 0.031(2) 0.043(3) 0.032(3) -0.0130(17) 0.0101(17) 0.0032(18)
F11 0.056(3) 0.103(5) 0.064(4) -0.051(3) -0.036(3) 0.050(3)
F12 0.032(3) 0.054(3) 0.074(4) -0.010(2) -0.005(2) 0.042(3)
F14 0.064(3) 0.033(3) 0.046(3) 0.015(2) 0.016(3) 0.024(2)
F15 0.067(4) 0.109(5) 0.038(3) -0.043(3) -0.033(3) 0.042(3)
F16 0.059(3) 0.045(3) 0.032(3) 0.008(3) 0.009(2) 0.0158(19)
F17 0.039(3) 0.029(2) 0.0222(19) 0.0059(17) 0.0016(16) 0.0019(15)
F20 0.149(6) 0.028(3) 0.045(3) 0.014(3) 0.004(3) 0.020(2)
F21 0.092(4) 0.026(3) 0.065(4) 0.007(3) 0.042(3) -0.001(3)
F22 0.086(4) 0.034(3) 0.088(4) -0.007(3) -0.026(4) 0.001(3)
F23 0.031(2) 0.048(3) 0.035(3) -0.0086(19) 0.0099(18) 0.0010(19)
F24 0.040(3) 0.062(3) 0.0189(19) -0.004(2) 0.0037(17) 0.0110(19)
F25 0.048(3) 0.063(3) 0.065(4) 0.035(3) 0.036(3) 0.034(3)
F26 0.069(3) 0.0184(19) 0.040(3) 0.0039(19) 0.018(3) -0.0034(17)
F27 0.030(3) 0.036(3) 0.075(4) -0.0053(18) -0.005(2) 0.028(3)
F28 0.062(3) 0.031(2) 0.031(3) 0.001(2) -0.006(2) 0.0140(17)
N1 0.022(3) 0.022(3) 0.015(3) -0.001(2) -0.0013(19) 0.0009(19)
C1 0.021(3) 0.017(3) 0.008(3) 0.003(3) 0.000(2) 0.000(2)
C2 0.017(3) 0.023(3) 0.021(3) -0.001(3) 0.002(3) 0.006(3)
C3 0.022(3) 0.020(3) 0.021(3) 0.003(3) 0.001(3) 0.004(3)
C4 0.020(3) 0.015(3) 0.018(3) -0.003(3) -0.008(3) 0.005(3)
C5 0.029(4) 0.020(3) 0.018(3) 0.001(3) -0.003(3) 0.003(3)
C6 0.026(3) 0.028(4) 0.024(3) 0.001(3) -0.002(3) 0.014(3)
C7 0.032(4) 0.019(3) 0.029(4) 0.005(3) -0.001(3) 0.011(3)
C8 0.022(3) 0.021(3) 0.025(3) 0.005(3) 0.002(3) 0.008(3)
C9 0.024(3) 0.021(3) 0.023(3) 0.004(3) -0.004(3) 0.006(3)
C10 0.030(4) 0.021(3) 0.030(4) -0.001(3) -0.006(3) 0.007(3)
C11 0.045(5) 0.021(4) 0.044(5) 0.003(3) -0.002(4) -0.001(3)
C12 0.037(4) 0.033(4) 0.033(4) 0.010(3) -0.015(3) -0.009(3)
C13 0.043(4) 0.034(4) 0.024(4) 0.011(4) -0.000(3) 0.002(3)
C14 0.031(4) 0.023(3) 0.026(4) 0.010(3) -0.003(3) 0.008(3)
C15 0.032(4) 0.020(3) 0.017(3) 0.006(3) -0.001(3) 0.002(3)
C16 0.029(4) 0.015(3) 0.027(4) 0.003(3) -0.000(3) 0.005(3)
C17 0.044(4) 0.021(3) 0.020(3) 0.003(3) 0.004(3) 0.013(3)
C18 0.042(4) 0.024(3) 0.012(3) 0.013(3) -0.005(3) 0.002(3)
C19 0.024(3) 0.020(3) 0.022(3) 0.005(3) -0.003(3) -0.001(3)
C20 0.027(3) 0.022(3) 0.012(3) 0.003(3) 0.000(3) 0.005(3)
C21 0.023(3) 0.011(3) 0.020(3) 0.001(3) -0.001(3) 0.002(3)
C22 0.025(3) 0.030(4) 0.018(3) 0.000(3) -0.002(3) -0.000(3)
C23 0.032(4) 0.033(4) 0.028(4) -0.009(3) -0.001(3) -0.001(3)
C24 0.031(4) 0.039(4) 0.027(4) -0.011(3) 0.001(3) 0.008(3)
C25 0.030(4) 0.030(4) 0.023(4) -0.004(3) -0.002(3) 0.003(3)
C26 0.043(4) 0.003(3) 0.028(4) -0.000(3) -0.009(3) 0.001(3)
C27 0.036(4) 0.008(3) 0.016(3) 0.002(3) -0.002(3) -0.007(2)
C28 0.031(4) 0.029(4) 0.010(3) 0.010(3) 0.008(3) -0.004(3)
C30 0.041(4) 0.012(3) 0.025(4) 0.014(3) -0.005(3) -0.002(3)
C31 0.052(5) 0.023(4) 0.036(4) -0.006(3) 0.001(4) 0.007(3)
C32 0.051(5) 0.022(4) 0.024(4) 0.003(3) -0.007(3) -0.001(3)
C33 0.045(5) 0.033(4) 0.025(4) 0.009(4) 0.007(3) -0.003(3)
C34 0.031(4) 0.050(5) 0.045(5) 0.020(4) -0.009(4) -0.007(4)
C35 0.072(6) 0.024(4) 0.026(4) 0.014(4) -0.012(4) 0.001(3)
C36 0.026(3) 0.012(3) 0.015(3) 0.006(3) -0.006(3) 0.004(2)
C37 0.025(3) 0.018(3) 0.011(3) 0.006(3) 0.001(3) 0.003(2)
C38 0.027(3) 0.020(3) 0.022(3) 0.001(3) -0.005(3) 0.007(3)
C39 0.017(3) 0.021(3) 0.028(3) 0.004(3) -0.002(3) 0.011(3)
C40 0.024(3) 0.012(3) 0.024(3) 0.003(3) 0.002(3) 0.009(3)
C41 0.022(3) 0.018(3) 0.017(3) 0.003(3) -0.003(3) 0.008(3)
C42 0.029(4) 0.040(4) 0.027(4) 0.001(3) -0.005(3) 0.010(3)
C43 0.022(3) 0.021(3) 0.020(3) -0.000(3) 0.001(3) 0.005(3)
C44 0.024(3) 0.012(3) 0.016(3) 0.005(3) 0.001(3) -0.000(2)
C45 0.019(3) 0.023(3) 0.024(3) 0.003(3) 0.001(3) 0.007(3)
C46 0.021(3) 0.023(3) 0.027(4) 0.004(3) 0.002(3) 0.008(3)
C47 0.020(3) 0.019(3) 0.024(3) 0.001(3) -0.007(3) 0.001(3)
C48 0.025(3) 0.019(3) 0.020(3) 0.001(3) -0.005(3) 0.005(3)
C49 0.025(3) 0.021(3) 0.013(3) -0.000(3) -0.005(3) 0.005(3)
C50 0.022(3) 0.031(4) 0.033(4) 0.001(3) 0.003(3) 0.009(3)
C51 0.035(4) 0.038(4) 0.026(4) -0.009(3) -0.016(3) 0.014(3)
C52 0.021(3) 0.021(3) 0.023(3) 0.003(3) 0.002(3) 0.008(3)
C53 0.023(3) 0.021(3) 0.021(3) 0.007(3) 0.001(3) 0.006(3)
C54 0.032(4) 0.033(4) 0.018(3) 0.014(3) 0.001(3) 0.009(3)
C55 0.032(4) 0.032(4) 0.031(4) 0.010(3) 0.007(3) 0.018(3)
C56 0.024(3) 0.026(4) 0.022(3) 0.008(3) 0.007(3) 0.009(3)
C57 0.022(3) 0.026(3) 0.020(3) 0.006(3) 0.002(3) 0.004(3)
C58 0.044(5) 0.058(5) 0.021(4) 0.018(4) -0.002(3) 0.021(4)
C59 0.058(5) 0.028(4) 0.028(4) 0.004(4) 0.007(4) 0.012(3)
C60 0.017(3) 0.022(3) 0.015(3) 0.007(3) -0.002(2) 0.007(3)
C61 0.024(3) 0.022(3) 0.021(3) 0.004(3) -0.000(3) 0.006(3)
C62 0.020(3) 0.033(4) 0.014(3) 0.008(3) -0.002(3) 0.006(3)
C63 0.022(3) 0.025(3) 0.016(3) 0.010(3) -0.004(3) 0.000(3)
C64 0.030(4) 0.020(3) 0.022(3) 0.004(3) -0.006(3) 0.006(3)
C65 0.018(3) 0.024(3) 0.013(3) 0.003(3) 0.001(2) 0.004(3)
C66 0.030(4) 0.030(4) 0.023(4) 0.006(3) 0.001(3) 0.007(3)
C67 0.028(4) 0.021(3) 0.029(4) 0.006(3) 0.001(3) 0.005(3)
B1 0.024(4) 0.018(3) 0.014(3) 0.003(3) -0.001(3) 0.003(3)

loop_
_atom_type_symbol
_atom_type_description
_atom_type_scat_dispersion_real
_atom_type_scat_dispersion_imag
_atom_type_scat_source
C C 0.0033 0.0016
;
International Tables for Crystallography
(1992, Vol. C, Tables 4.2.6.8 and 6.1.1.4)
;
H H 0.0000 0.0000
;
International Tables for Crystallography
(1992, Vol. C, Table 6.1.1.4)
;
F F 0.0171 0.0103
;
International Tables for Crystallography
(1992, Vol. C, Tables 4.2.6.8 and 6.1.1.4)
;
Ir Ir -1.4442 7.9887
;
International Tables for Crystallography
(1992, Vol. C, Tables 4.2.6.8 and 6.1.1.4)
;
N N 0.0061 0.0033
;
International Tables for Crystallography
(1992, Vol. C, Tables 4.2.6.8 and 6.1.1.4)
;
B B 0.0013 0.0007
;
International Tables for Crystallography
(1992, Vol. C, Tables 4.2.6.8 and 6.1.1.4)
;

loop_
_geom_angle_atom_site_label_1
_geom_angle_atom_site_label_2
_geom_angle_atom_site_label_3
_geom_angle
_geom_angle_publ_flag
N1 Ir1 C1 80.48(18) yes
N1 Ir1 C4 89.5(2) yes
N1 Ir1 C26 148.1(3) yes
N1 Ir1 C27 151.5(2) yes
N1 Ir1 C28 113.0(2) yes
N1 Ir1 C29 94.6(2) yes
N1 Ir1 C30 110.3(2) yes
C1 Ir1 C4 78.0(3) yes
C1 Ir1 C26 100.4(3) yes
C1 Ir1 C27 127.9(2) yes
C1 Ir1 C28 164.5(3) yes
C1 Ir1 C29 137.8(3) yes
C1 Ir1 C30 106.3(3) yes
C4 Ir1 C26 122.2(3) yes
C4 Ir1 C27 98.0(3) yes
C4 Ir1 C28 108.5(3) yes
C4 Ir1 C29 144.1(3) yes
C4 Ir1 C30 160.1(2) yes
C26 Ir1 C27 38.5(3) yes
C26 Ir1 C28 64.2(3) yes
C26 Ir1 C29 63.1(3) yes
C26 Ir1 C30 38.3(3) yes
C27 Ir1 C28 38.6(3) yes
C27 Ir1 C29 63.7(3) yes
C27 Ir1 C30 63.7(3) yes
C28 Ir1 C29 38.0(3) yes
C28 Ir1 C30 62.9(3) yes
C29 Ir1 C30 36.4(3) yes
F31 F13 C50 86.8(13) yes
F30 F18 C58 51.9(11) yes
F29 F19 F30 140.2(13) yes
F29 F19 C58 89.3(11) yes
F30 F19 C58 51.1(7) yes
F19 F29 C58 59.3(10) yes
F18 F30 F19 147.3(15) yes
F18 F30 C58 98.8(15) yes
F19 F30 C58 55.5(8) yes
F13 F31 C50 66.6(12) yes
Ir1 N1 C21 124.5(4) yes
Ir1 N1 C25 116.2(4) yes
C21 N1 C25 119.1(5) yes
Ir1 C1 C2 104.8(4) yes
Ir1 C1 C15 106.1(4) yes
C2 C1 C15 119.3(5) yes
C1 C2 C3 114.0(5) yes
C1 C2 C9 123.0(6) yes
C3 C2 C9 122.5(6) yes
C2 C3 C4 114.9(6) yes
C2 C3 C8 123.7(5) yes
C4 C3 C8 121.4(6) yes
Ir1 C4 C3 115.4(5) yes
Ir1 C4 C5 127.7(4) yes
C3 C4 C5 116.7(6) yes
C4 C5 C6 121.0(5) yes
C5 C6 C7 121.9(6) yes
C6 C7 C8 119.9(6) yes
C3 C8 C7 119.1(5) yes
C2 C9 C10 119.3(6) yes
C2 C9 C14 121.0(6) yes
C10 C9 C14 119.7(5) yes
C9 C10 C11 119.6(7) yes
C10 C11 C12 120.4(7) yes
C11 C12 C13 120.4(6) yes
C12 C13 C14 120.1(7) yes
C9 C14 C13 119.8(7) yes
C1 C15 C16 121.9(6) yes
C1 C15 C20 119.3(6) yes
C16 C15 C20 118.7(6) yes
F1 C16 C15 119.9(6) yes
F1 C16 C17 117.2(6) yes
C15 C16 C17 122.9(6) yes
F2 C17 C16 120.7(6) yes
F2 C17 C18 120.4(6) yes
C16 C17 C18 118.9(7) yes
F3 C18 C17 119.9(6) yes
F3 C18 C19 120.3(6) yes
C17 C18 C19 119.7(6) yes
F4 C19 C18 117.0(6) yes
F4 C19 C20 120.3(6) yes
C18 C19 C20 122.7(6) yes
C15 C20 C19 117.0(6) yes
C15 C20 C21 121.0(6) yes
C19 C20 C21 122.0(6) yes
N1 C21 C20 120.3(5) yes
N1 C21 C22 120.3(6) yes
C20 C21 C22 119.3(5) yes
C21 C22 C23 120.1(6) yes
C22 C23 C24 119.4(6) yes
C23 C24 C25 118.0(7) yes
N1 C25 C24 122.9(6) yes
Ir1 C26 C27 69.8(3) yes
Ir1 C26 C30 72.9(4) yes
Ir1 C26 C31 126.1(4) yes
C27 C26 C30 107.2(6) yes
C27 C26 C31 126.8(6) yes
C30 C26 C31 125.8(7) yes
Ir1 C27 C26 71.7(3) yes
Ir1 C27 C28 71.1(3) yes
Ir1 C27 C32 127.3(4) yes
C26 C27 C28 107.8(6) yes
C26 C27 C32 125.4(6) yes
C28 C27 C32 126.6(6) yes
Ir1 C28 C27 70.3(3) yes
Ir1 C28 C29 73.2(4) yes
Ir1 C28 C33 127.6(5) yes
C27 C28 C29 107.9(6) yes
C27 C28 C33 126.0(6) yes
C29 C28 C33 125.8(6) yes
Ir1 C29 C28 68.8(4) yes
Ir1 C29 C30 72.3(4) yes
Ir1 C29 C34 124.9(5) yes
C28 C29 C30 108.9(6) yes
C28 C29 C34 124.8(7) yes
C30 C29 C34 126.4(7) yes
Ir1 C30 C26 68.8(4) yes
Ir1 C30 C29 71.3(4) yes
Ir1 C30 C35 130.4(4) yes
C26 C30 C29 108.2(6) yes
C26 C30 C35 125.4(7) yes
C29 C30 C35 126.1(7) yes
C37 C36 C41 115.3(5) yes
C37 C36 B1 117.2(5) yes
C41 C36 B1 127.3(5) yes
C36 C37 C38 122.3(5) yes
C37 C38 C39 121.5(5) yes
C37 C38 C42 119.0(5) yes
C39 C38 C42 119.5(6) yes
C38 C39 C40 117.2(6) yes
C39 C40 C41 121.4(5) yes
C39 C40 C43 119.4(5) yes
C41 C40 C43 119.1(5) yes
C36 C41 C40 122.2(5) yes
F5 C42 F6 108.1(7) yes
F5 C42 F7 106.3(6) yes
F5 C42 C38 113.5(6) yes
F6 C42 F7 103.1(6) yes
F6 C42 C38 113.3(5) yes
F7 C42 C38 111.8(7) yes
F8 C43 F9 105.4(4) yes
F8 C43 F10 106.5(5) yes
F8 C43 C40 112.9(6) yes
F9 C43 F10 105.9(6) yes
F9 C43 C40 112.3(5) yes
F10 C43 C40 113.2(5) yes
C45 C44 C49 115.4(6) yes
C45 C44 B1 120.0(6) yes
C49 C44 B1 124.2(5) yes
C44 C45 C46 123.0(7) yes
C45 C46 C47 120.7(6) yes
C45 C46 C50 119.1(7) yes
C47 C46 C50 120.2(6) yes
C46 C47 C48 117.6(6) yes
C47 C48 C49 120.8(6) yes
C47 C48 C51 120.1(6) yes
C49 C48 C51 119.2(6) yes
C44 C49 C48 122.4(6) yes
F11 C50 F12 104.2(6) yes
F11 C50 F13 97.1(6) yes
F11 C50 F31 119.9(7) yes
F11 C50 C46 112.9(6) yes
F12 C50 F13 115.1(7) yes
F12 C50 F31 94.4(8) yes
F12 C50 C46 112.9(6) yes
F13 C50 F31 26.6(7) yes
F13 C50 C46 113.3(6) yes
F31 C50 C46 110.8(6) yes
F14 C51 F15 109.7(7) yes
F14 C51 F16 104.0(6) yes
F14 C51 C48 113.5(5) yes
F15 C51 F16 103.7(5) yes
F15 C51 C48 114.2(6) yes
F16 C51 C48 110.8(6) yes
C53 C52 C57 115.4(6) yes
C53 C52 B1 122.7(5) yes
C57 C52 B1 121.7(6) yes
C52 C53 C54 122.7(6) yes
C53 C54 C55 120.3(6) yes
C53 C54 C58 117.4(6) yes
C55 C54 C58 122.3(7) yes
C54 C55 C56 119.0(7) yes
C55 C56 C57 119.8(6) yes
C55 C56 C59 120.1(7) yes
C57 C56 C59 120.0(6) yes
C52 C57 C56 122.6(6) yes
F17 C58 F18 97.3(6) yes
F17 C58 F19 115.9(7) yes
F17 C58 F29 98.3(6) yes
F17 C58 F30 118.8(8) yes
F17 C58 C54 113.0(7) yes
F18 C58 F19 100.7(7) yes
F18 C58 F29 130.7(8) yes
F18 C58 F30 29.3(8) yes
F18 C58 C54 109.5(6) yes
F19 C58 F29 31.4(6) yes
F19 C58 F30 73.4(9) yes
F19 C58 C54 117.4(7) yes
F29 C58 F30 104.7(10) yes
F29 C58 C54 106.7(6) yes
F30 C58 C54 113.1(8) yes
F20 C59 F21 109.0(7) yes
F20 C59 F22 105.7(7) yes
F20 C59 C56 114.8(6) yes
F21 C59 F22 102.7(6) yes
F21 C59 C56 112.6(6) yes
F22 C59 C56 111.1(6) yes
C61 C60 C65 115.4(5) yes
C61 C60 B1 122.0(6) yes
C65 C60 B1 122.4(5) yes
C60 C61 C62 123.0(6) yes
C61 C62 C63 121.0(6) yes
C61 C62 C66 119.9(6) yes
C63 C62 C66 119.1(5) yes
C62 C63 C64 117.2(5) yes
C63 C64 C65 121.5(6) yes
C63 C64 C67 120.1(5) yes
C65 C64 C67 118.4(6) yes
C60 C65 C64 121.8(6) yes
F23 C66 F24 105.3(6) yes
F23 C66 F25 107.8(5) yes
F23 C66 C62 113.3(5) yes
F24 C66 F25 106.5(5) yes
F24 C66 C62 111.2(5) yes
F25 C66 C62 112.3(6) yes
F26 C67 F27 107.2(5) yes
F26 C67 F28 106.4(6) yes
F26 C67 C64 113.5(6) yes
F27 C67 F28 104.7(6) yes
F27 C67 C64 112.7(6) yes
F28 C67 C64 111.7(5) yes
C36 B1 C44 115.6(5) yes
C36 B1 C52 104.7(5) yes
C36 B1 C60 109.3(5) yes
C44 B1 C52 111.9(5) yes
C44 B1 C60 104.2(5) yes
C52 B1 C60 111.2(5) yes
N1 Ir1 H1 105.711 no
C1 Ir1 H1 25.238 no
C4 Ir1 H1 78.032 no
C26 Ir1 H1 79.319 no
C27 Ir1 H1 102.722 no
C28 Ir1 H1 140.612 no
C29 Ir1 H1 133.956 no
C30 Ir1 H1 97.556 no
Ir1 C1 H1 58.177 no
C2 C1 H1 120.337 no
C15 C1 H1 120.334 no
C4 C5 H5 119.526 no
C6 C5 H5 119.512 no
C5 C6 H6 119.078 no
C7 C6 H6 119.071 no
C6 C7 H7 120.034 no
C8 C7 H7 120.017 no
C3 C8 H8 120.470 no
C7 C8 H8 120.474 no
C9 C10 H10 120.184 no
C11 C10 H10 120.187 no
C10 C11 H11 119.788 no
C12 C11 H11 119.787 no
C11 C12 H12 119.798 no
C13 C12 H12 119.808 no
C12 C13 H13 119.964 no
C14 C13 H13 119.973 no
C9 C14 H14 120.112 no
C13 C14 H14 120.109 no
C21 C22 H22 119.950 no
C23 C22 H22 119.947 no
C22 C23 H23 120.292 no
C24 C23 H23 120.297 no
C23 C24 H24 120.982 no
C25 C24 H24 120.977 no
N1 C25 H25 118.543 no
C24 C25 H25 118.573 no
C26 C31 H31A 109.470 no
C26 C31 H31B 109.470 no
C26 C31 H31C 109.473 no
H31A C31 H31B 109.476 no
H31A C31 H31C 109.475 no
H31B C31 H31C 109.462 no
C27 C32 H32A 109.470 no
C27 C32 H32B 109.473 no
C27 C32 H32C 109.480 no
H32A C32 H32B 109.464 no
H32A C32 H32C 109.470 no
H32B C32 H32C 109.471 no
C28 C33 H33A 109.473 no
C28 C33 H33B 109.476 no
C28 C33 H33C 109.478 no
H33A C33 H33B 109.463 no
H33A C33 H33C 109.468 no
H33B C33 H33C 109.470 no
C29 C34 H34A 109.472 no
C29 C34 H34B 109.476 no
C29 C34 H34C 109.473 no
H34A C34 H34B 109.468 no
H34A C34 H34C 109.462 no
H34B C34 H34C 109.476 no
C30 C35 H35A 109.468 no
C30 C35 H35B 109.481 no
C30 C35 H35C 109.467 no
H35A C35 H35B 109.476 no
H35A C35 H35C 109.470 no
H35B C35 H35C 109.465 no
C36 C37 H37 118.850 no
C38 C37 H37 118.859 no
C38 C39 H39 121.383 no
C40 C39 H39 121.379 no
C36 C41 H41 118.883 no
C40 C41 H41 118.885 no
C44 C45 H45 118.486 no
C46 C45 H45 118.477 no
C46 C47 H47 121.206 no
C48 C47 H47 121.202 no
C44 C49 H49 118.807 no
C48 C49 H49 118.823 no
C52 C53 H53 118.623 no
C54 C53 H53 118.629 no
C54 C55 H55 120.488 no
C56 C55 H55 120.483 no
C52 C57 H57 118.711 no
C56 C57 H57 118.713 no
C60 C61 H61 118.497 no
C62 C61 H61 118.485 no
C62 C63 H63 121.396 no
C64 C63 H63 121.399 no
C60 C65 H65 119.119 no
C64 C65 H65 119.130 no
Ir1 H1 C1 96.585 no

loop_
_geom_bond_atom_site_label_1
_geom_bond_atom_site_label_2
_geom_bond_distance
_geom_bond_publ_flag
Ir1 N1 2.121(5) yes
Ir1 C1 2.213(5) yes
Ir1 C4 2.026(6) yes
Ir1 C26 2.196(6) yes
Ir1 C27 2.171(5) yes
Ir1 C28 2.182(6) yes
Ir1 C29 2.239(7) yes
Ir1 C30 2.251(7) yes
F1 C16 1.359(7) yes
F2 C17 1.349(9) yes
F3 C18 1.355(8) yes
F4 C19 1.358(7) yes
F5 C42 1.302(10) yes
F6 C42 1.326(8) yes
F7 C42 1.330(9) yes
F8 C43 1.344(7) yes
F9 C43 1.350(8) yes
F10 C43 1.340(7) yes
F11 C50 1.347(8) yes
F12 C50 1.324(10) yes
F13 F31 0.630(15) yes
F13 C50 1.294(10) yes
F14 C51 1.329(8) yes
F15 C51 1.325(8) yes
F16 C51 1.371(8) yes
F17 C58 1.312(9) yes
F18 F30 0.740(16) yes
F18 C58 1.493(10) yes
F19 F29 0.763(12) yes
F19 F30 1.464(15) yes
F19 C58 1.260(13) yes
F20 C59 1.300(10) yes
F21 C59 1.324(10) yes
F22 C59 1.355(10) yes
F23 C66 1.335(8) yes
F24 C66 1.342(8) yes
F25 C66 1.327(8) yes
F26 C67 1.328(7) yes
F27 C67 1.343(8) yes
F28 C67 1.344(9) yes
F29 C58 1.466(13) yes
F30 C58 1.188(14) yes
F31 C50 1.408(12) yes
N1 C21 1.352(8) yes
N1 C25 1.353(9) yes
C1 C2 1.461(9) yes
C1 C15 1.477(9) yes
C2 C3 1.416(9) yes
C2 C9 1.470(7) yes
C3 C4 1.428(7) yes
C3 C8 1.435(9) yes
C4 C5 1.415(9) yes
C5 C6 1.374(10) yes
C6 C7 1.405(8) yes
C7 C8 1.366(10) yes
C9 C10 1.404(9) yes
C9 C14 1.394(10) yes
C10 C11 1.388(9) yes
C11 C12 1.374(12) yes
C12 C13 1.389(11) yes
C13 C14 1.389(8) yes
C15 C16 1.368(10) yes
C15 C20 1.430(9) yes
C16 C17 1.380(10) yes
C17 C18 1.372(9) yes
C18 C19 1.374(10) yes
C19 C20 1.391(9) yes
C20 C21 1.484(9) yes
C21 C22 1.393(8) yes
C22 C23 1.383(10) yes
C23 C24 1.384(9) yes
C24 C25 1.383(9) yes
C26 C27 1.439(10) yes
C26 C30 1.461(10) yes
C26 C31 1.482(10) yes
C27 C28 1.438(9) yes
C27 C32 1.496(9) yes
C28 C29 1.440(10) yes
C28 C33 1.513(10) yes
C29 C30 1.403(10) yes
C29 C34 1.490(10) yes
C30 C35 1.511(11) yes
C36 C37 1.417(8) yes
C36 C41 1.397(8) yes
C36 B1 1.639(9) yes
C37 C38 1.390(9) yes
C38 C39 1.391(8) yes
C38 C42 1.500(9) yes
C39 C40 1.390(8) yes
C40 C41 1.403(8) yes
C40 C43 1.498(8) yes
C44 C45 1.398(8) yes
C44 C49 1.395(9) yes
C44 B1 1.638(9) yes
C45 C46 1.389(8) yes
C46 C47 1.392(10) yes
C46 C50 1.501(9) yes
C47 C48 1.395(9) yes
C48 C49 1.399(8) yes
C48 C51 1.486(10) yes
C52 C53 1.405(9) yes
C52 C57 1.392(8) yes
C52 B1 1.644(10) yes
C53 C54 1.393(10) yes
C54 C55 1.366(9) yes
C54 C58 1.503(9) yes
C55 C56 1.400(9) yes
C56 C57 1.397(10) yes
C56 C59 1.495(9) yes
C60 C61 1.404(8) yes
C60 C65 1.397(9) yes
C60 B1 1.648(8) yes
C61 C62 1.382(8) yes
C62 C63 1.393(9) yes
C62 C66 1.503(9) yes
C63 C64 1.389(9) yes
C64 C65 1.403(8) yes
C64 C67 1.502(9) yes
Ir1 H1 1.893 no
C1 H1 0.950 no
C5 H5 0.950 no
C6 H6 0.950 no
C7 H7 0.950 no
C8 H8 0.950 no
C10 H10 0.950 no
C11 H11 0.950 no
C12 H12 0.950 no
C13 H13 0.950 no
C14 H14 0.950 no
C22 H22 0.950 no
C23 H23 0.950 no
C24 H24 0.950 no
C25 H25 0.950 no
C31 H31A 0.980 no
C31 H31B 0.980 no
C31 H31C 0.980 no
C32 H32A 0.980 no
C32 H32B 0.980 no
C32 H32C 0.980 no
C33 H33A 0.980 no
C33 H33B 0.980 no
C33 H33C 0.980 no
C34 H34A 0.980 no
C34 H34B 0.980 no
C34 H34C 0.980 no
C35 H35A 0.980 no
C35 H35B 0.980 no
C35 H35C 0.980 no
C37 H37 0.950 no
C39 H39 0.950 no
C41 H41 0.950 no
C45 H45 0.950 no
C47 H47 0.950 no
C49 H49 0.950 no
C53 H53 0.950 no
C55 H55 0.950 no
C57 H57 0.950 no
C61 H61 0.950 no
C63 H63 0.950 no
C65 H65 0.950 no

loop_
_geom_contact_atom_site_label_1
_geom_contact_atom_site_label_2
_geom_contact_distance
_geom_contact_publ_flag
_geom_contact_site_symmetry_2
Ir1 C20 3.340(6) no .
F1 F2 2.693(6) no .
F1 C1 2.827(7) no .
F1 C18 3.593(7) no .
F2 F3 2.731(6) no .
F3 F4 2.675(6) no .
F4 C17 3.592(8) no .
F4 C21 2.862(8) no .
F4 C22 2.793(9) no .
F5 C37 2.822(8) no .
F5 C39 3.517(8) no .
F6 C39 2.728(7) no .
F7 C37 3.092(7) no .
F7 C39 3.280(7) no .
F8 C39 3.314(6) no .
F8 C41 3.084(7) no .
F9 C39 3.540(7) no .
F9 C41 2.854(7) no .
F10 C39 2.736(7) no .
F11 C47 2.748(8) no .
F12 C45 2.854(7) no .
F12 C47 3.518(9) no .
F13 C45 3.158(10) no .
F13 C47 3.214(11) no .
F14 C47 3.410(8) no .
F14 C49 2.984(8) no .
F15 C47 2.736(9) no .
F16 C47 3.476(8) no .
F16 C49 2.884(7) no .
F17 C53 2.804(7) no .
F17 C55 3.521(7) no .
F18 C53 2.995(9) no .
F18 C55 3.483(9) no .
F19 C55 2.811(10) no .
F20 C55 2.743(8) no .
F21 C55 3.463(8) no .
F21 C57 2.923(8) no .
F22 C55 3.437(8) no .
F22 C57 2.955(8) no .
F23 C61 2.779(7) no .
F24 C61 3.197(7) no .
F24 C63 3.156(8) no .
F25 C61 3.570(7) no .
F25 C63 2.772(8) no .
F26 C63 2.734(8) no .
F27 C63 3.505(8) no .
F27 C65 2.877(7) no .
F28 C63 3.376(8) no .
F28 C65 3.010(8) no .
F29 C55 2.749(11) no .
F30 C53 3.129(14) no .
F30 C55 3.086(12) no .
F31 C45 2.952(13) no .
F31 C47 3.479(14) no .
N1 C2 2.931(8) no .
N1 C3 3.227(8) no .
N1 C9 3.571(8) no .
N1 C15 3.010(9) no .
N1 C23 2.770(8) no .
N1 C34 3.384(9) no .
C1 C14 3.094(8) no .
C1 C21 2.918(8) no .
C2 C20 3.145(9) no .
C2 C21 3.067(8) no .
C3 C6 2.765(9) no .
C3 C10 2.993(8) no .
C4 C7 2.844(9) no .
C4 C25 3.236(8) no .
C4 C32 3.476(8) no .
C5 C8 2.812(8) no .
C5 C27 3.512(9) no .
C5 C32 3.332(9) no .
C8 C9 3.077(9) no .
C8 C10 3.119(9) no .
C9 C12 2.778(8) no .
C9 C15 3.009(9) no .
C9 C20 3.277(9) no .
C9 C21 3.215(9) no .
C10 C13 2.780(10) no .
C10 C21 3.535(9) no .
C10 C22 3.512(9) no .
C11 C14 2.781(10) no .
C14 C15 3.047(9) no .
C14 C16 3.560(9) no .
C14 C20 3.437(9) no .
C15 C18 2.786(9) no .
C15 C30 3.579(8) no .
C15 C35 3.515(9) no .
C16 C19 2.720(9) no .
C16 C35 3.568(9) no .
C17 C20 2.807(10) no .
C19 C22 3.015(10) no .
C21 C24 2.762(10) no .
C22 C25 2.714(9) no .
C31 C32 3.194(11) no .
C31 C35 3.203(11) no .
C32 C33 3.218(11) no .
C33 C34 3.176(11) no .
C34 C35 3.180(12) no .
C36 C39 2.873(8) no .
C36 C49 3.236(8) no .
C36 C53 3.454(9) no .
C36 C57 3.364(9) no .
C36 C65 3.029(8) no .
C37 C40 2.753(8) no .
C37 C52 3.146(9) no .
C37 C53 3.449(9) no .
C37 C60 3.098(8) no .
C37 C65 3.169(8) no .
C38 C41 2.758(8) no .
C41 C44 3.234(8) no .
C41 C49 3.216(8) no .
C44 C47 2.861(8) no .
C44 C57 3.156(10) no .
C44 C61 3.319(8) no .
C44 C65 3.493(7) no .
C45 C48 2.747(10) no .
C45 C52 3.073(9) no .
C45 C57 3.210(9) no .
C45 C60 3.358(7) no .
C45 C61 3.544(8) no .
C46 C49 2.756(9) no .
C49 C60 3.411(8) no .
C52 C55 2.843(11) no .
C52 C61 3.157(8) no .
C53 C56 2.749(8) no .
C53 C60 3.082(10) no .
C53 C61 3.155(9) no .
C54 C57 2.758(9) no .
C60 C63 2.865(8) no .
C61 C64 2.740(9) no .
C62 C65 2.760(9) no .
F1 F1 2.783(5) no 2_457
F1 F2 3.132(6) no 2_457
F1 C16 3.153(7) no 2_457
F1 C17 3.307(8) no 2_457
F2 F1 3.132(6) no 2_457
F2 F19 2.749(9) no 2_557
F2 F29 2.856(10) no 2_557
F2 C14 3.423(8) no 2_457
F2 C55 3.418(9) no 2_557
F3 F4 3.189(5) no 2_557
F3 F20 3.493(7) no 2_557
F3 F26 2.874(5) no 2_567
F3 C34 3.398(8) no 2_557
F4 F3 3.189(5) no 2_557
F4 F4 2.794(6) no 2_557
F4 F26 3.352(6) no 2_567
F4 C18 3.316(8) no 2_557
F4 C19 3.140(7) no 2_557
F5 F18 3.455(8) no 2_667
F5 C10 3.599(10) no 1_655
F5 C11 3.521(11) no 1_655
F6 F14 3.275(7) no 2_666
F6 F16 3.031(8) no 2_666
F6 F23 2.837(7) no 1_655
F6 F25 3.328(6) no 1_655
F6 C66 3.550(8) no 1_655
F7 F16 3.303(8) no 2_666
F8 F11 3.124(7) no 1_655
F8 F13 3.475(9) no 1_655
F8 F28 3.286(6) no 2_666
F8 C6 3.488(8) no 1_655
F8 C31 3.579(8) no 2_556
F8 C32 3.325(8) no 2_556
F9 C31 3.423(7) no 2_556
F9 C38 3.561(8) no 2_666
F9 C39 3.369(8) no 2_666
F9 C40 3.276(7) no 2_666
F9 C41 3.443(7) no 2_666
F10 F11 3.529(8) no 1_655
F10 F13 3.372(10) no 1_655
F10 F14 3.359(6) no 2_666
F10 F28 3.347(5) no 2_666
F10 C49 3.463(7) no 2_666
F10 C65 3.525(8) no 2_666
F11 F8 3.124(7) no 1_455
F11 F10 3.529(8) no 1_455
F11 F28 3.175(8) no 2_566
F11 C6 3.538(9) no .
F12 C5 3.356(8) no .
F12 C25 3.309(9) no .
F12 C33 3.492(8) no 2_556
F13 F8 3.475(9) no 1_455
F13 F10 3.372(10) no 1_455
F13 F14 3.333(9) no 2_566
F13 C6 3.221(10) no .
F13 C7 3.578(11) no .
F13 C39 3.296(10) no 1_455
F14 F6 3.275(7) no 2_666
F14 F10 3.359(6) no 2_666
F14 F13 3.333(9) no 2_566
F14 F31 3.518(13) no 2_566
F14 C39 3.557(8) no 2_666
F14 C46 3.348(8) no 2_566
F14 C47 3.348(7) no 2_566
F15 F28 3.571(7) no 2_566
F15 C62 3.301(9) no 2_566
F15 C63 3.067(8) no 2_566
F15 C64 3.231(8) no 2_566
F16 F6 3.031(8) no 2_666
F16 F7 3.303(8) no 2_666
F16 C26 3.468(7) no 2_556
F16 C30 3.394(7) no 2_556
F16 C35 3.541(7) no 2_556
F16 C39 3.414(7) no 2_666
F16 C42 3.577(9) no 2_666
F17 F23 3.412(5) no 2_567
F17 F24 3.311(6) no 2_567
F17 F25 3.007(7) no 2_567
F17 C11 3.518(8) no 2_567
F17 C23 3.561(7) no .
F17 C66 3.498(8) no 2_567
F18 F5 3.455(8) no 2_667
F18 C11 3.572(10) no 1_655
F18 C12 3.417(10) no 1_655
F18 C13 3.380(11) no 1_655
F18 C14 3.539(11) no 1_655
F19 F2 2.749(9) no 2_557
F19 F25 3.553(9) no 2_567
F19 C14 3.544(10) no 1_655
F19 C17 3.568(11) no 2_557
F20 F3 3.493(7) no 2_557
F21 C6 3.566(8) no 1_655
F21 C7 3.531(8) no 1_655
F22 C33 3.527(10) no 2_556
F22 C34 3.577(11) no .
F23 F6 2.837(7) no 1_455
F23 F17 3.412(5) no 2_567
F24 F17 3.311(6) no 2_567
F24 F24 3.255(7) no 2_567
F24 C11 3.527(9) no 2_567
F24 C22 3.333(7) no 2_567
F24 C23 3.148(7) no 2_567
F25 F6 3.328(6) no 1_455
F25 F17 3.007(7) no 2_567
F25 F19 3.553(9) no 2_567
F25 F29 3.110(10) no 2_567
F26 F3 2.874(5) no 2_567
F26 F4 3.352(6) no 2_567
F26 C18 2.968(6) no 2_567
F26 C19 3.236(7) no 2_567
F26 C34 3.460(10) no 1_565
F27 C13 3.453(10) no 2_567
F27 C31 3.097(9) no 1_665
F28 F8 3.286(6) no 2_666
F28 F10 3.347(5) no 2_666
F28 F11 3.175(8) no 2_566
F28 F15 3.571(7) no 2_566
F28 C34 3.464(9) no 1_565
F29 F2 2.856(10) no 2_557
F29 F25 3.110(10) no 2_567
F29 C17 3.493(12) no 2_557
F29 C23 3.438(11) no .
F30 C9 3.441(14) no 1_655
F30 C12 3.486(14) no 1_655
F30 C13 3.152(15) no 1_655
F30 C14 3.141(15) no 1_655
F31 F14 3.518(13) no 2_566
F31 C6 3.311(12) no .
C5 F12 3.356(8) no .
C6 F8 3.488(8) no 1_455
C6 F11 3.538(9) no .
C6 F13 3.221(10) no .
C6 F21 3.566(8) no 1_455
C6 F31 3.311(12) no .
C7 F13 3.578(11) no .
C7 F21 3.531(8) no 1_455
C7 C57 3.575(9) no 1_455
C8 C56 3.571(8) no 1_455
C9 F30 3.441(14) no 1_455
C10 F5 3.599(10) no 1_455
C11 F5 3.521(11) no 1_455
C11 F17 3.518(8) no 2_567
C11 F18 3.572(10) no 1_455
C11 F24 3.527(9) no 2_567
C12 F18 3.417(10) no 1_455
C12 F30 3.486(14) no 1_455
C13 F18 3.380(11) no 1_455
C13 F27 3.453(10) no 2_567
C13 F30 3.152(15) no 1_455
C14 F2 3.423(8) no 2_457
C14 F18 3.539(11) no 1_455
C14 F19 3.544(10) no 1_455
C14 F30 3.141(15) no 1_455
C16 F1 3.153(7) no 2_457
C17 F1 3.307(8) no 2_457
C17 F19 3.568(11) no 2_557
C17 F29 3.493(12) no 2_557
C18 F4 3.316(8) no 2_557
C18 F26 2.968(6) no 2_567
C19 F4 3.140(7) no 2_557
C19 F26 3.236(7) no 2_567
C22 F24 3.333(7) no 2_567
C23 F17 3.561(7) no .
C23 F24 3.148(7) no 2_567
C23 F29 3.438(11) no .
C25 F12 3.309(9) no .
C26 F16 3.468(7) no 2_556
C30 F16 3.394(7) no 2_556
C31 F8 3.579(8) no 2_556
C31 F9 3.423(7) no 2_556
C31 F27 3.097(9) no 1_445
C32 F8 3.325(8) no 2_556
C33 F12 3.492(8) no 2_556
C33 F22 3.527(10) no 2_556
C34 F3 3.398(8) no 2_557
C34 F22 3.577(11) no .
C34 F26 3.460(10) no 1_545
C34 F28 3.464(9) no 1_545
C35 F16 3.541(7) no 2_556
C38 F9 3.561(8) no 2_666
C39 F9 3.369(8) no 2_666
C39 F13 3.296(10) no 1_655
C39 F14 3.557(8) no 2_666
C39 F16 3.414(7) no 2_666
C40 F9 3.276(7) no 2_666
C41 F9 3.443(7) no 2_666
C42 F16 3.577(9) no 2_666
C46 F14 3.348(8) no 2_566
C47 F14 3.348(7) no 2_566
C49 F10 3.463(7) no 2_666
C55 F2 3.418(9) no 2_557
C56 C8 3.571(8) no 1_655
C57 C7 3.575(9) no 1_655
C62 F15 3.301(9) no 2_566
C63 F15 3.067(8) no 2_566
C64 F15 3.231(8) no 2_566
C65 F10 3.525(8) no 2_666
C66 F6 3.550(8) no 1_455
C66 F17 3.498(8) no 2_567
Ir1 H5 3.2178 no .
Ir1 H25 2.9460 no .
Ir1 H31A 3.2891 no .
Ir1 H32A 3.3194 no .
Ir1 H33A 3.3613 no .
Ir1 H34A 3.3143 no .
Ir1 H35C 3.4775 no .
F1 H1 2.8801 no .
F1 H14 3.1630 no .
F1 H31A 3.3319 no .
F1 H31B 3.0263 no .
F1 H35B 3.4473 no .
F4 H22 2.3556 no .
F5 H37 2.5799 no .
F6 H39 2.4264 no .
F7 H37 3.0554 no .
F7 H39 3.4080 no .
F8 H39 3.4505 no .
F8 H41 3.0344 no .
F9 H41 2.6120 no .
F10 H39 2.4341 no .
F11 H47 2.4468 no .
F12 H45 2.6149 no .
F13 H45 3.1734 no .
F13 H47 3.3019 no .
F14 H47 3.5961 no .
F14 H49 2.8397 no .
F15 H47 2.4367 no .
F16 H49 2.7207 no .
F17 H53 2.5498 no .
F18 H53 2.8380 no .
F19 H55 2.5346 no .
F20 H55 2.4331 no .
F21 H57 2.7531 no .
F22 H57 2.8194 no .
F23 H61 2.4544 no .
F24 H61 3.2590 no .
F24 H63 3.2151 no .
F25 H63 2.5174 no .
F26 H63 2.4280 no .
F27 H65 2.6611 no .
F28 H63 3.5637 no .
F28 H65 2.9207 no .
F29 H55 2.4619 no .
F30 H53 3.1682 no .
F30 H55 3.1370 no .
F31 H45 2.7947 no .
N1 H22 3.2343 no .
N1 H24 3.2550 no .
N1 H34A 2.8455 no .
C1 H14 2.8564 no .
C1 H31A 3.2505 no .
C2 H8 2.7258 no .
C2 H10 2.6417 no .
C2 H14 2.6650 no .
C3 H1 2.5967 no .
C3 H5 3.2852 no .
C3 H7 3.2799 no .
C3 H10 2.7130 no .
C4 H6 3.2789 no .
C4 H8 3.3516 no .
C4 H25 2.9903 no .
C4 H32A 2.9460 no .
C5 H7 3.2783 no .
C5 H25 3.3383 no .
C5 H32A 2.4975 no .
C5 H33B 3.3860 no .
C6 H8 3.2622 no .
C6 H32A 3.5056 no .
C7 H5 3.2796 no .
C8 H6 3.2482 no .
C8 H10 2.7095 no .
C9 H1 3.4118 no .
C9 H8 2.8471 no .
C9 H11 3.2718 no .
C9 H13 3.2663 no .
C10 H8 2.7727 no .
C10 H12 3.2527 no .
C10 H14 3.2795 no .
C11 H13 3.2528 no .
C12 H10 3.2530 no .
C12 H14 3.2650 no .
C13 H11 3.2541 no .
C14 H10 3.2784 no .
C14 H12 3.2631 no .
C15 H14 2.6868 no .
C15 H35B 3.4333 no .
C15 H35C 3.0641 no .
C16 H1 2.8570 no .
C16 H14 2.8868 no .
C16 H31B 3.4980 no .
C16 H35B 3.1523 no .
C16 H35C 3.2136 no .
C17 H35B 3.4518 no .
C17 H35C 3.3289 no .
C18 H35C 3.2240 no .
C19 H22 2.7786 no .
C19 H35C 3.0344 no .
C20 H1 3.2175 no .
C20 H14 3.3928 no .
C20 H22 2.6374 no .
C20 H35C 2.9551 no .
C21 H1 3.5964 no .
C21 H23 3.2657 no .
C21 H25 3.1837 no .
C21 H34A 3.2792 no .
C22 H10 3.5839 no .
C22 H24 3.2540 no .
C23 H25 3.2267 no .
C24 H22 3.2484 no .
C25 H23 3.2370 no .
C25 H33A 3.3289 no .
C25 H34A 3.2433 no .
C25 H34B 3.5533 no .
C26 H32A 3.2508 no .
C26 H32B 2.6699 no .
C26 H32C 3.1868 no .
C26 H35A 3.2142 no .
C26 H35B 2.6998 no .
C26 H35C 3.2864 no .
C27 H5 3.1291 no .
C27 H31A 2.8710 no .
C27 H31B 3.3830 no .
C27 H31C 2.8737 no .
C27 H33A 3.2750 no .
C27 H33B 2.6991 no .
C27 H33C 3.2004 no .
C28 H5 3.2167 no .
C28 H25 3.4304 no .
C28 H32A 2.8824 no .
C28 H32B 3.3915 no .
C28 H32C 2.8794 no .
C28 H34A 3.2118 no .
C28 H34B 2.6498 no .
C28 H34C 3.2072 no .
C29 H33A 2.8893 no .
C29 H33B 3.4013 no .
C29 H33C 2.8836 no .
C29 H35A 2.8624 no .
C29 H35B 3.3662 no .
C29 H35C 2.8610 no .
C30 H31A 3.2588 no .
C30 H31B 2.6777 no .
C30 H31C 3.2032 no .
C30 H34A 2.8441 no .
C30 H34B 3.3511 no .
C30 H34C 2.8479 no .
C31 H1 2.8014 no .
C31 H32B 2.7622 no .
C31 H35B 2.7714 no .
C32 H5 2.8394 no .
C32 H31A 3.1758 no .
C32 H31C 3.1530 no .
C32 H33B 2.7964 no .
C33 H5 3.0405 no .
C33 H25 3.3296 no .
C33 H32A 3.1892 no .
C33 H32C 3.1850 no .
C33 H34B 2.7241 no .
C34 H33A 3.1184 no .
C34 H33C 3.1724 no .
C34 H35A 3.1889 no .
C34 H35C 3.1206 no .
C35 H31B 2.7621 no .
C35 H34A 3.1793 no .
C35 H34C 3.1206 no .
C36 H49 2.9077 no .
C36 H53 3.5285 no .
C36 H57 3.3838 no .
C36 H65 2.6509 no .
C37 H39 3.2863 no .
C37 H41 3.2441 no .
C37 H53 3.2946 no .
C37 H65 2.7759 no .
C39 H37 3.2708 no .
C39 H41 3.2806 no .
C41 H37 3.2407 no .
C41 H39 3.2979 no .
C41 H49 2.7011 no .
C41 H65 3.4973 no .
C42 H37 2.6193 no .
C42 H39 2.6711 no .
C43 H39 2.6668 no .
C43 H41 2.6338 no .
C44 H41 2.8865 no .
C44 H57 2.8390 no .
C44 H61 3.2907 no .
C45 H47 3.2790 no .
C45 H49 3.2254 no .
C45 H57 2.8992 no .
C45 H61 3.1814 no .
C47 H45 3.2625 no .
C47 H49 3.2753 no .
C49 H41 2.6306 no .
C49 H45 3.2238 no .
C49 H47 3.2915 no .
C50 H45 2.6167 no .
C50 H47 2.6835 no .
C51 H47 2.6733 no .
C51 H49 2.6240 no .
C52 H37 3.0294 no .
C52 H45 2.6828 no .
C52 H61 2.8493 no .
C53 H37 2.9701 no .
C53 H55 3.2553 no .
C53 H57 3.2295 no .
C53 H61 2.8236 no .
C55 H53 3.2398 no .
C55 H57 3.2699 no .
C57 H45 2.7813 no .
C57 H53 3.2269 no .
C57 H55 3.2803 no .
C58 H53 2.5883 no .
C58 H55 2.6889 no .
C59 H55 2.6739 no .
C59 H57 2.6426 no .
C60 H37 2.7935 no .
C60 H45 3.4000 no .
C60 H49 3.4749 no .
C60 H53 2.6999 no .
C61 H45 3.3242 no .
C61 H53 2.6874 no .
C61 H63 3.2769 no .
C61 H65 3.2353 no .
C63 H61 3.2602 no .
C63 H65 3.2823 no .
C65 H37 2.9177 no .
C65 H61 3.2302 no .
C65 H63 3.2984 no .
C66 H61 2.6269 no .
C66 H63 2.6670 no .
C67 H63 2.6826 no .
C67 H65 2.6263 no .
B1 H37 2.7000 no .
B1 H41 2.8891 no .
B1 H45 2.7358 no .
B1 H49 2.8227 no .
B1 H53 2.8023 no .
B1 H57 2.7717 no .
B1 H61 2.7883 no .
B1 H65 2.8008 no .
H1 H31A 2.3621 no .
H1 H31B 3.0190 no .
H5 H6 2.3041 no .
H5 H25 3.3950 no .
H5 H32A 1.9802 no .
H5 H32B 3.4901 no .
H5 H32C 3.3615 no .
H5 H33A 3.0429 no .
H5 H33B 2.5201 no .
H6 H7 2.3421 no .
H7 H8 2.3235 no .
H8 H10 2.5317 no .
H10 H11 2.3372 no .
H11 H12 2.3181 no .
H12 H13 2.3363 no .
H13 H14 2.3406 no .
H22 H23 2.3368 no .
H23 H24 2.3528 no .
H24 H25 2.3263 no .
H25 H33A 2.5426 no .
H25 H34A 3.4725 no .
H25 H34B 3.3576 no .
H31A H32B 2.5969 no .
H31A H35B 3.4641 no .
H31B H35A 3.3709 no .
H31B H35B 2.0903 no .
H31B H35C 3.4375 no .
H31C H32B 2.6091 no .
H31C H32C 3.5492 no .
H31C H35B 3.3563 no .
H32A H33B 2.6016 no .
H32C H33B 2.6707 no .
H32C H33C 3.5475 no .
H33A H34B 2.5049 no .
H33C H34B 2.6277 no .
H33C H34C 3.5767 no .
H34A H35A 3.3335 no .
H34A H35C 2.8209 no .
H34C H35A 2.8303 no .
H34C H35C 3.1543 no .
H37 H53 2.6069 no .
H37 H65 2.7694 no .
H41 H49 2.1859 no .
H41 H57 3.5315 no .
H45 H57 2.6943 no .
H45 H61 2.7391 no .
H49 H65 3.2583 no .
H53 H61 2.5698 no .
F1 H14 2.7784 no 2_457
F2 H14 2.7027 no 2_457
F2 H55 2.5137 no 2_557
F3 H34A 2.5812 no 2_557
F3 H34C 3.4705 no 2_557
F3 H55 3.1293 no 2_557
F4 H35C 2.9064 no 2_557
F4 H63 3.0769 no 2_567
F5 H8 3.4401 no 1_655
F5 H10 3.2370 no 1_655
F5 H11 3.0970 no 1_655
F7 H13 3.1892 no 2_567
F7 H31B 2.9891 no 1_665
F7 H31C 3.4127 no 1_665
F7 H35B 3.1394 no 1_665
F8 H6 2.6698 no 1_655
F8 H7 3.5128 no 1_655
F8 H31A 3.4087 no 2_556
F8 H31C 2.8962 no 2_556
F8 H32B 2.4500 no 2_556
F8 H32C 3.4129 no 2_556
F9 H31C 2.4534 no 2_556
F9 H65 2.9611 no 2_666
F10 H47 3.4264 no 1_655
F10 H49 2.6170 no 2_666
F10 H65 2.8060 no 2_666
F11 H5 3.5985 no .
F11 H6 3.0618 no .
F11 H33C 3.1507 no 2_556
F11 H34B 3.4164 no 2_556
F12 H5 3.1636 no .
F12 H24 3.4173 no .
F12 H25 2.4760 no .
F12 H33A 2.9580 no .
F12 H33C 2.6426 no 2_556
F13 H6 3.1440 no .
F13 H39 2.7712 no 1_455
F14 H39 2.6216 no 2_666
F15 H34C 3.1969 no 2_556
F15 H35A 2.8363 no 2_556
F15 H63 3.3451 no 2_566
F16 H31C 3.3578 no 2_556
F16 H35A 3.0709 no 2_556
F16 H39 2.8099 no 2_666
F17 H11 2.6482 no 2_567
F17 H23 2.6921 no .
F18 H8 3.4254 no 1_655
F18 H11 3.2566 no 2_567
F18 H12 3.5533 no 2_567
F19 H14 3.4728 no 1_655
F20 H34B 3.1706 no .
F21 H5 3.0894 no 2_556
F21 H32A 3.0194 no 2_556
F21 H32C 3.3910 no 2_556
F21 H33B 3.2265 no 2_556
F22 H33A 3.1397 no .
F22 H33B 2.7233 no 2_556
F22 H34B 2.6709 no .
F23 H11 3.2967 no .
F24 H11 3.2093 no 2_567
F24 H22 2.9092 no 2_567
F24 H23 2.5333 no 2_567
F25 H22 2.9438 no 2_567
F25 H23 3.1908 no 2_567
F25 H35A 2.9566 no 1_565
F25 H35B 3.5872 no 1_565
F26 H34A 3.3646 no 1_565
F26 H34C 2.7491 no 1_565
F27 H13 2.7086 no 2_567
F27 H31A 2.7619 no 1_665
F27 H31B 3.0045 no 1_665
F27 H31C 3.0006 no 1_665
F28 H34B 3.4784 no 1_565
F28 H34C 2.6504 no 1_565
F28 H47 2.7375 no 2_566
F29 H23 2.9805 no .
F30 H8 3.4206 no 1_655
F30 H13 3.4646 no 1_655
F30 H14 3.4669 no 1_655
F31 H6 3.4025 no .
F31 H25 3.3954 no .
F31 H39 3.0820 no 1_455
C6 H32B 3.5395 no 2_456
C12 H37 3.4666 no 2_567
C12 H53 3.3777 no 2_567
C17 H55 3.5609 no 2_557
C22 H63 3.5713 no 2_567
C24 H45 3.3238 no .
C32 H6 3.2340 no 2_456
C32 H41 3.2693 no 2_556
C32 H57 3.3195 no 2_556
C33 H57 3.5296 no 2_556
C34 H47 3.5860 no 2_556
C36 H7 2.8148 no 1_655
C37 H7 2.9197 no 1_655
C37 H12 3.5721 no 2_567
C38 H7 3.0158 no 1_655
C39 H7 2.9983 no 1_655
C40 H7 2.8573 no 1_655
C41 H7 2.7545 no 1_655
C41 H32C 3.1593 no 2_556
C43 H31C 3.2551 no 2_556
C43 H32B 3.4429 no 2_556
C43 H65 3.4363 no 2_666
C45 H24 3.4030 no .
C45 H33C 3.1545 no 2_556
C46 H33C 2.7490 no 2_556
C47 H33C 3.1653 no 2_556
C47 H34C 3.5549 no 2_556
C50 H33C 2.9670 no 2_556
C51 H35A 3.5677 no 2_556
C51 H39 3.3141 no 2_666
C52 H7 3.3786 no 1_655
C52 H24 3.1904 no .
C53 H8 3.3641 no 1_655
C53 H12 3.4340 no 2_567
C53 H23 3.5707 no .
C53 H24 3.2465 no .
C54 H8 3.1837 no 1_655
C54 H23 3.1889 no .
C54 H24 3.3224 no .
C55 H8 3.2285 no 1_655
C55 H24 3.3325 no .
C56 H8 3.4520 no 1_655
C56 H24 3.2463 no .
C57 H7 3.1975 no 1_655
C57 H24 3.1717 no .
C57 H32C 3.2898 no 2_556
C58 H23 3.1812 no .
C59 H33B 3.5082 no 2_556
C59 H34B 3.5051 no .
C60 H12 3.3043 no 2_567
C61 H12 3.3832 no 2_567
C62 H12 3.4864 no 2_567
C63 H12 3.5422 no 2_567
C63 H22 3.3176 no 2_567
C63 H35A 3.4765 no 1_565
C64 H12 3.4646 no 2_567
C64 H13 3.4427 no 2_567
C65 H12 3.3286 no 2_567
C66 H22 3.3396 no 2_567
C66 H23 3.4401 no 2_567
C67 H13 3.4276 no 2_567
C67 H34C 3.1676 no 1_565
H5 F11 3.5985 no .
H5 F12 3.1636 no .
H5 F21 3.0894 no 2_556
H6 F8 2.6698 no 1_455
H6 F11 3.0618 no .
H6 F13 3.1440 no .
H6 F31 3.4025 no .
H6 C32 3.2340 no 2_456
H6 H32A 3.1534 no 2_456
H6 H32B 2.7676 no 2_456
H6 H32C 3.2562 no 2_456
H7 F8 3.5128 no 1_455
H7 C36 2.8148 no 1_455
H7 C37 2.9197 no 1_455
H7 C38 3.0158 no 1_455
H7 C39 2.9983 no 1_455
H7 C40 2.8573 no 1_455
H7 C41 2.7545 no 1_455
H7 C52 3.3786 no 1_455
H7 C57 3.1975 no 1_455
H7 H32C 3.2557 no 2_456
H7 H37 3.4935 no 1_455
H7 H39 3.5920 no 1_455
H7 H41 3.2561 no 1_455
H7 H57 3.2443 no 1_455
H8 F5 3.4401 no 1_455
H8 F18 3.4254 no 1_455
H8 F30 3.4206 no 1_455
H8 C53 3.3641 no 1_455
H8 C54 3.1837 no 1_455
H8 C55 3.2285 no 1_455
H8 C56 3.4520 no 1_455
H10 F5 3.2370 no 1_455
H11 F5 3.0970 no 1_455
H11 F17 2.6482 no 2_567
H11 F18 3.2566 no 2_567
H11 F23 3.2967 no .
H11 F24 3.2093 no 2_567
H11 H53 3.4311 no 2_567
H12 F18 3.5533 no 2_567
H12 C37 3.5721 no 2_567
H12 C53 3.4340 no 2_567
H12 C60 3.3043 no 2_567
H12 C61 3.3832 no 2_567
H12 C62 3.4864 no 2_567
H12 C63 3.5422 no 2_567
H12 C64 3.4646 no 2_567
H12 C65 3.3286 no 2_567
H12 H37 2.6379 no 2_567
H12 H53 2.5184 no 2_567
H13 F7 3.1892 no 2_567
H13 F27 2.7086 no 2_567
H13 F30 3.4646 no 1_455
H13 C64 3.4427 no 2_567
H13 C67 3.4276 no 2_567
H13 H31B 3.5085 no 2_457
H13 H37 3.5236 no 2_567
H14 F1 2.7784 no 2_457
H14 F2 2.7027 no 2_457
H14 F19 3.4728 no 1_455
H14 F30 3.4669 no 1_455
H22 F24 2.9092 no 2_567
H22 F25 2.9438 no 2_567
H22 C63 3.3176 no 2_567
H22 C66 3.3396 no 2_567
H22 H63 2.6310 no 2_567
H23 F17 2.6921 no .
H23 F24 2.5333 no 2_567
H23 F25 3.1908 no 2_567
H23 F29 2.9805 no .
H23 C53 3.5707 no .
H23 C54 3.1889 no .
H23 C58 3.1812 no .
H23 C66 3.4401 no 2_567
H23 H61 3.5657 no .
H24 F12 3.4173 no .
H24 C45 3.4030 no .
H24 C52 3.1904 no .
H24 C53 3.2465 no .
H24 C54 3.3224 no .
H24 C55 3.3325 no .
H24 C56 3.2463 no .
H24 C57 3.1717 no .
H24 H45 2.4538 no .
H24 H61 2.9748 no .
H25 F12 2.4760 no .
H25 F31 3.3954 no .
H25 H45 3.5420 no .
H31A F8 3.4087 no 2_556
H31A F27 2.7619 no 1_445
H31B F7 2.9891 no 1_445
H31B F27 3.0045 no 1_445
H31B H13 3.5085 no 2_457
H31C F7 3.4127 no 1_445
H31C F8 2.8962 no 2_556
H31C F9 2.4534 no 2_556
H31C F16 3.3578 no 2_556
H31C F27 3.0006 no 1_445
H31C C43 3.2551 no 2_556
H31C H41 3.5005 no 2_556
H32A F21 3.0194 no 2_556
H32A H6 3.1534 no 2_456
H32A H57 3.4218 no 2_556
H32B F8 2.4500 no 2_556
H32B C6 3.5395 no 2_456
H32B C43 3.4429 no 2_556
H32B H6 2.7676 no 2_456
H32B H41 3.1720 no 2_556
H32C F8 3.4129 no 2_556
H32C F21 3.3910 no 2_556
H32C C41 3.1593 no 2_556
H32C C57 3.2898 no 2_556
H32C H6 3.2562 no 2_456
H32C H7 3.2557 no 2_456
H32C H41 2.6123 no 2_556
H32C H57 2.4537 no 2_556
H33A F12 2.9580 no .
H33A F22 3.1397 no .
H33A H33A 3.4738 no 2_556
H33B F21 3.2265 no 2_556
H33B F22 2.7233 no 2_556
H33B C59 3.5082 no 2_556
H33B H57 2.8141 no 2_556
H33C F11 3.1507 no 2_556
H33C F12 2.6426 no 2_556
H33C C45 3.1545 no 2_556
H33C C46 2.7490 no 2_556
H33C C47 3.1653 no 2_556
H33C C50 2.9670 no 2_556
H33C H45 3.4069 no 2_556
H33C H47 3.4505 no 2_556
H33C H57 3.4471 no 2_556
H34A F3 2.5812 no 2_557
H34A F26 3.3646 no 1_545
H34B F11 3.4164 no 2_556
H34B F20 3.1706 no .
H34B F22 2.6709 no .
H34B F28 3.4784 no 1_545
H34B C59 3.5051 no .
H34B H47 3.5412 no 2_556
H34C F3 3.4705 no 2_557
H34C F15 3.1969 no 2_556
H34C F26 2.7491 no 1_545
H34C F28 2.6504 no 1_545
H34C C47 3.5549 no 2_556
H34C C67 3.1676 no 1_545
H34C H47 2.9821 no 2_556
H34C H63 3.5373 no 1_545
H35A F15 2.8363 no 2_556
H35A F16 3.0709 no 2_556
H35A F25 2.9566 no 1_545
H35A C51 3.5677 no 2_556
H35A C63 3.4765 no 1_545
H35A H63 2.9488 no 1_545
H35B F7 3.1394 no 1_445
H35B F25 3.5872 no 1_545
H35C F4 2.9064 no 2_557
H37 C12 3.4666 no 2_567
H37 H7 3.4935 no 1_655
H37 H12 2.6379 no 2_567
H37 H13 3.5236 no 2_567
H39 F13 2.7712 no 1_655
H39 F14 2.6216 no 2_666
H39 F16 2.8099 no 2_666
H39 F31 3.0820 no 1_655
H39 C51 3.3141 no 2_666
H39 H7 3.5920 no 1_655
H39 H49 3.4142 no 2_666
H41 C32 3.2693 no 2_556
H41 H7 3.2561 no 1_655
H41 H31C 3.5005 no 2_556
H41 H32B 3.1720 no 2_556
H41 H32C 2.6123 no 2_556
H45 C24 3.3238 no .
H45 H24 2.4538 no .
H45 H25 3.5420 no .
H45 H33C 3.4069 no 2_556
H47 F10 3.4264 no 1_455
H47 F28 2.7375 no 2_566
H47 C34 3.5860 no 2_556
H47 H33C 3.4505 no 2_556
H47 H34B 3.5412 no 2_556
H47 H34C 2.9821 no 2_556
H49 F10 2.6170 no 2_666
H49 H39 3.4142 no 2_666
H53 C12 3.3777 no 2_567
H53 H11 3.4311 no 2_567
H53 H12 2.5184 no 2_567
H55 F2 2.5137 no 2_557
H55 F3 3.1293 no 2_557
H55 C17 3.5609 no 2_557
H57 C32 3.3195 no 2_556
H57 C33 3.5296 no 2_556
H57 H7 3.2443 no 1_655
H57 H32A 3.4218 no 2_556
H57 H32C 2.4537 no 2_556
H57 H33B 2.8141 no 2_556
H57 H33C 3.4471 no 2_556
H61 H23 3.5657 no .
H61 H24 2.9748 no .
H63 F4 3.0769 no 2_567
H63 F15 3.3451 no 2_566
H63 C22 3.5713 no 2_567
H63 H22 2.6310 no 2_567
H63 H34C 3.5373 no 1_565
H63 H35A 2.9488 no 1_565
H65 F9 2.9611 no 2_666
H65 F10 2.8060 no 2_666
H65 C43 3.4363 no 2_666

loop_
_geom_torsion_atom_site_label_1
_geom_torsion_atom_site_label_2
_geom_torsion_atom_site_label_3
_geom_torsion_atom_site_label_4
_geom_torsion
_geom_torsion_publ_flag
N1 Ir1 C1 C2 61.9(3) no
N1 Ir1 C1 C15 -65.2(3) no
C1 Ir1 N1 C21 37.8(4) no
C1 Ir1 N1 C25 -138.8(4) no
N1 Ir1 C4 C3 -61.6(4) no
N1 Ir1 C4 C5 113.7(4) no
C4 Ir1 N1 C21 115.7(4) no
C4 Ir1 N1 C25 -60.9(4) no
N1 Ir1 C26 C27 -130.7(4) no
N1 Ir1 C26 C30 -14.4(6) no
N1 Ir1 C26 C31 107.8(5) no
C26 Ir1 N1 C21 -56.7(6) no
C26 Ir1 N1 C25 126.7(5) no
N1 Ir1 C27 C26 122.7(4) no
N1 Ir1 C27 C28 5.7(6) no
N1 Ir1 C27 C32 -116.3(5) no
C27 Ir1 N1 C21 -138.3(4) no
C27 Ir1 N1 C25 45.2(7) no
N1 Ir1 C28 C27 -177.0(3) no
N1 Ir1 C28 C29 66.3(3) no
N1 Ir1 C28 C33 -56.2(5) no
C28 Ir1 N1 C21 -134.4(4) no
C28 Ir1 N1 C25 49.0(4) no
N1 Ir1 C29 C28 -122.3(3) no
N1 Ir1 C29 C30 118.6(3) no
N1 Ir1 C29 C34 -3.9(6) no
C29 Ir1 N1 C21 -99.9(4) no
C29 Ir1 N1 C25 83.5(4) no
N1 Ir1 C30 C26 171.9(2) no
N1 Ir1 C30 C29 -69.0(3) no
N1 Ir1 C30 C35 52.9(6) no
C30 Ir1 N1 C21 -66.2(4) no
C30 Ir1 N1 C25 117.3(4) no
C1 Ir1 C4 C3 18.8(3) no
C1 Ir1 C4 C5 -166.0(5) no
C4 Ir1 C1 C2 -29.5(3) no
C4 Ir1 C1 C15 -156.7(4) no
C1 Ir1 C26 C27 140.6(3) no
C1 Ir1 C26 C30 -103.1(3) no
C1 Ir1 C26 C31 19.1(5) no
C26 Ir1 C1 C2 -150.5(3) no
C26 Ir1 C1 C15 82.4(3) no
C1 Ir1 C27 C26 -52.3(4) no
C1 Ir1 C27 C28 -169.3(3) no
C1 Ir1 C27 C32 68.7(6) no
C27 Ir1 C1 C2 -120.5(3) no
C27 Ir1 C1 C15 112.4(3) no
C1 Ir1 C29 C28 156.8(3) no
C1 Ir1 C29 C30 37.6(4) no
C1 Ir1 C29 C34 -84.8(6) no
C29 Ir1 C1 C2 148.3(3) no
C29 Ir1 C1 C15 21.2(5) no
C1 Ir1 C30 C26 86.3(3) no
C1 Ir1 C30 C29 -154.7(2) no
C1 Ir1 C30 C35 -32.7(6) no
C30 Ir1 C1 C2 170.5(3) no
C30 Ir1 C1 C15 43.4(4) no
C4 Ir1 C26 C27 58.3(4) no
C4 Ir1 C26 C30 174.6(2) no
C4 Ir1 C26 C31 -63.2(6) no
C26 Ir1 C4 C3 113.7(4) no
C26 Ir1 C4 C5 -71.1(5) no
C4 Ir1 C27 C26 -133.4(3) no
C4 Ir1 C27 C28 109.6(3) no
C4 Ir1 C27 C32 -12.4(5) no
C27 Ir1 C4 C3 146.0(4) no
C27 Ir1 C4 C5 -38.8(5) no
C4 Ir1 C28 C27 -79.5(3) no
C4 Ir1 C28 C29 163.9(3) no
C4 Ir1 C28 C33 41.3(5) no
C28 Ir1 C4 C3 -175.7(3) no
C28 Ir1 C4 C5 -0.5(5) no
C4 Ir1 C29 C28 -26.8(5) no
C4 Ir1 C29 C30 -145.9(3) no
C4 Ir1 C29 C34 91.6(6) no
C29 Ir1 C4 C3 -158.7(3) no
C29 Ir1 C4 C5 16.5(7) no
C26 Ir1 C27 C26 -0.0(3) no
C26 Ir1 C27 C28 -117.0(5) no
C26 Ir1 C27 C32 120.9(7) no
C27 Ir1 C26 C27 -0.0(3) no
C27 Ir1 C26 C30 116.3(5) no
C27 Ir1 C26 C31 -121.5(7) no
C26 Ir1 C28 C27 38.0(3) no
C26 Ir1 C28 C29 -78.6(3) no
C26 Ir1 C28 C33 158.8(6) no
C28 Ir1 C26 C27 -38.1(3) no
C28 Ir1 C26 C30 78.2(3) no
C28 Ir1 C26 C31 -159.6(6) no
C26 Ir1 C29 C28 81.7(3) no
C26 Ir1 C29 C30 -37.5(3) no
C26 Ir1 C29 C34 -159.9(6) no
C29 Ir1 C26 C27 -80.7(3) no
C29 Ir1 C26 C30 35.6(3) no
C29 Ir1 C26 C31 157.8(6) no
C26 Ir1 C30 C26 0.0(3) no
C26 Ir1 C30 C29 119.0(5) no
C26 Ir1 C30 C35 -119.0(7) no
C30 Ir1 C26 C27 -116.3(5) no
C30 Ir1 C26 C30 0.0(3) no
C30 Ir1 C26 C31 122.2(7) no
C27 Ir1 C28 C27 -0.0(3) no
C27 Ir1 C28 C29 -116.6(5) no
C27 Ir1 C28 C33 120.8(7) no
C28 Ir1 C27 C26 117.0(5) no
C28 Ir1 C27 C28 0.0(3) no
C28 Ir1 C27 C32 -122.0(7) no
C27 Ir1 C29 C28 38.5(3) no
C27 Ir1 C29 C30 -80.7(3) no
C27 Ir1 C29 C34 156.9(6) no
C29 Ir1 C27 C26 79.1(3) no
C29 Ir1 C27 C28 -37.9(3) no
C29 Ir1 C27 C32 -159.9(6) no
C27 Ir1 C30 C26 -38.5(3) no
C27 Ir1 C30 C29 80.6(3) no
C27 Ir1 C30 C35 -157.5(6) no
C30 Ir1 C27 C26 38.3(3) no
C30 Ir1 C27 C28 -78.7(3) no
C30 Ir1 C27 C32 159.3(6) no
C28 Ir1 C29 C28 0.0(3) no
C28 Ir1 C29 C30 -119.2(5) no
C28 Ir1 C29 C34 118.4(7) no
C29 Ir1 C28 C27 116.6(5) no
C29 Ir1 C28 C29 0.0(3) no
C29 Ir1 C28 C33 -122.5(6) no
C28 Ir1 C30 C26 -81.9(3) no
C28 Ir1 C30 C29 37.2(3) no
C28 Ir1 C30 C35 159.1(6) no
C30 Ir1 C28 C27 81.0(3) no
C30 Ir1 C28 C29 -35.6(3) no
C30 Ir1 C28 C33 -158.2(6) no
C29 Ir1 C30 C26 -119.0(5) no
C29 Ir1 C30 C29 -0.0(3) no
C29 Ir1 C30 C35 122.0(7) no
C30 Ir1 C29 C28 119.2(5) no
C30 Ir1 C29 C30 0.0(3) no
C30 Ir1 C29 C34 -122.4(7) no
F31 F13 C50 F11 151.0(13) no
F31 F13 C50 F12 41.6(14) no
F31 F13 C50 F31 -0.0(10) no
F31 F13 C50 C46 -90.4(13) no
C50 F13 F31 C50 -0.0(3) no
F30 F18 C58 F17 139.7(13) no
F30 F18 C58 F19 21.6(13) no
F30 F18 C58 F29 32.1(14) no
F30 F18 C58 F30 -0.0(11) no
F30 F18 C58 C54 -102.6(13) no
C58 F18 F30 F19 -35.1(19) no
C58 F18 F30 C58 0.0(4) no
F29 F19 F30 F18 36(4) no
F29 F19 F30 C58 -7.2(15) no
F30 F19 F29 C58 5.6(12) no
F29 F19 C58 F17 60.9(10) no
F29 F19 C58 F18 164.6(8) no
F29 F19 C58 F29 -0.0(6) no
F29 F19 C58 F30 175.4(9) no
F29 F19 C58 C54 -76.8(10) no
C58 F19 F29 C58 -0.0(3) no
F30 F19 C58 F17 -114.5(8) no
F30 F19 C58 F18 -10.8(6) no
F30 F19 C58 F29 -175.4(8) no
F30 F19 C58 F30 -0.0(6) no
F30 F19 C58 C54 107.8(9) no
C58 F19 F30 F18 44(3) no
C58 F19 F30 C58 -0.0(4) no
F19 F29 C58 F17 -127.4(9) no
F19 F29 C58 F18 -20.2(11) no
F19 F29 C58 F19 -0.0(6) no
F19 F29 C58 F30 -4.6(9) no
F19 F29 C58 C54 115.5(9) no
F18 F30 C58 F17 -47.0(16) no
F18 F30 C58 F18 -0.0(6) no
F18 F30 C58 F19 -157.8(13) no
F18 F30 C58 F29 -155.4(11) no
F18 F30 C58 C54 89.0(12) no
F19 F30 C58 F17 110.8(9) no
F19 F30 C58 F18 157.8(12) no
F19 F30 C58 F19 0.0(3) no
F19 F30 C58 F29 2.5(5) no
F19 F30 C58 C54 -113.2(8) no
F13 F31 C50 F11 -33.7(15) no
F13 F31 C50 F12 -142.9(12) no
F13 F31 C50 F13 -0.0(8) no
F13 F31 C50 C46 100.6(13) no
Ir1 N1 C21 C20 6.1(7) no
Ir1 N1 C21 C22 -174.3(3) no
Ir1 N1 C25 C24 176.8(4) no
C21 N1 C25 C24 0.0(9) no
C25 N1 C21 C20 -177.4(5) no
C25 N1 C21 C22 2.2(8) no
Ir1 C1 C2 C3 37.4(5) no
Ir1 C1 C2 C9 -135.5(4) no
Ir1 C1 C15 C16 -119.0(5) no
Ir1 C1 C15 C20 59.2(5) no
C2 C1 C15 C16 123.1(6) no
C2 C1 C15 C20 -58.6(7) no
C15 C1 C2 C3 155.9(5) no
C15 C1 C2 C9 -17.0(8) no
C1 C2 C3 C4 -24.9(7) no
C1 C2 C3 C8 154.9(5) no
C1 C2 C9 C10 140.5(6) no
C1 C2 C9 C14 -39.3(8) no
C3 C2 C9 C10 -31.9(8) no
C3 C2 C9 C14 148.4(6) no
C9 C2 C3 C4 148.1(5) no
C9 C2 C3 C8 -32.1(8) no
C2 C3 C4 Ir1 -3.4(7) no
C2 C3 C4 C5 -179.1(5) no
C2 C3 C8 C7 -178.8(5) no
C4 C3 C8 C7 1.0(8) no
C8 C3 C4 Ir1 176.8(5) no
C8 C3 C4 C5 1.0(8) no
Ir1 C4 C5 C6 -176.8(4) no
C3 C4 C5 C6 -1.6(8) no
C4 C5 C6 C7 0.3(9) no
C5 C6 C7 C8 1.8(9) no
C6 C7 C8 C3 -2.4(9) no
C2 C9 C10 C11 -178.3(5) no
C2 C9 C14 C13 179.5(5) no
C10 C9 C14 C13 -0.2(9) no
C14 C9 C10 C11 1.5(9) no
C9 C10 C11 C12 -1.1(10) no
C10 C11 C12 C13 -0.6(11) no
C11 C12 C13 C14 1.9(11) no
C12 C13 C14 C9 -1.4(10) no
C1 C15 C16 F1 -0.8(8) no
C1 C15 C16 C17 -179.6(5) no
C1 C15 C20 C19 -179.8(4) no
C1 C15 C20 C21 -1.2(8) no
C16 C15 C20 C19 -1.4(7) no
C16 C15 C20 C21 177.2(5) no
C20 C15 C16 F1 -179.0(5) no
C20 C15 C16 C17 2.1(8) no
F1 C16 C17 F2 -1.2(8) no
F1 C16 C17 C18 178.9(4) no
C15 C16 C17 F2 177.7(5) no
C15 C16 C17 C18 -2.2(8) no
F2 C17 C18 F3 2.2(8) no
F2 C17 C18 C19 -178.3(5) no
C16 C17 C18 F3 -177.8(5) no
C16 C17 C18 C19 1.7(8) no
F3 C18 C19 F4 -0.8(8) no
F3 C18 C19 C20 178.3(4) no
C17 C18 C19 F4 179.8(5) no
C17 C18 C19 C20 -1.1(8) no
F4 C19 C20 C15 -179.9(4) no
F4 C19 C20 C21 1.5(8) no
C18 C19 C20 C15 1.0(8) no
C18 C19 C20 C21 -177.6(5) no
C15 C20 C21 N1 -38.6(8) no
C15 C20 C21 C22 141.8(5) no
C19 C20 C21 N1 139.9(5) no
C19 C20 C21 C22 -39.7(8) no
N1 C21 C22 C23 -1.5(9) no
C20 C21 C22 C23 178.0(5) no
C21 C22 C23 C24 -1.3(10) no
C22 C23 C24 C25 3.3(10) no
C23 C24 C25 N1 -2.8(10) no
Ir1 C26 C27 Ir1 -0.0 no
Ir1 C26 C27 C28 62.3(3) no
Ir1 C26 C27 C32 -123.3(5) no
Ir1 C26 C30 Ir1 -0.0 no
Ir1 C26 C30 C29 -60.7(4) no
Ir1 C26 C30 C35 125.2(5) no
C27 C26 C30 Ir1 61.8(4) no
C27 C26 C30 C29 1.1(6) no
C27 C26 C30 C35 -173.0(4) no
C30 C26 C27 Ir1 -63.8(4) no
C30 C26 C27 C28 -1.5(5) no
C30 C26 C27 C32 173.0(4) no
C31 C26 C27 Ir1 120.6(6) no
C31 C26 C27 C28 -177.1(5) no
C31 C26 C27 C32 -2.6(8) no
C31 C26 C30 Ir1 -122.6(6) no
C31 C26 C30 C29 176.7(5) no
C31 C26 C30 C35 2.6(8) no
Ir1 C27 C28 Ir1 -0.0 no
Ir1 C27 C28 C29 64.0(3) no
Ir1 C27 C28 C33 -122.8(6) no
C26 C27 C28 Ir1 -62.7(4) no
C26 C27 C28 C29 1.3(6) no
C26 C27 C28 C33 174.6(5) no
C32 C27 C28 Ir1 123.0(6) no
C32 C27 C28 C29 -173.0(5) no
C32 C27 C28 C33 0.2(9) no
Ir1 C28 C29 Ir1 0.0 no
Ir1 C28 C29 C30 61.5(4) no
Ir1 C28 C29 C34 -118.6(6) no
C27 C28 C29 Ir1 -62.2(4) no
C27 C28 C29 C30 -0.6(6) no
C27 C28 C29 C34 179.3(5) no
C33 C28 C29 Ir1 124.6(6) no
C33 C28 C29 C30 -173.9(5) no
C33 C28 C29 C34 6.0(9) no
Ir1 C29 C30 Ir1 0.0 no
Ir1 C29 C30 C26 59.1(3) no
Ir1 C29 C30 C35 -126.9(5) no
C28 C29 C30 Ir1 -59.4(5) no
C28 C29 C30 C26 -0.3(6) no
C28 C29 C30 C35 173.8(5) no
C34 C29 C30 Ir1 120.7(7) no
C34 C29 C30 C26 179.8(6) no
C34 C29 C30 C35 -6.2(10) no
C37 C36 C41 C40 0.3(9) no
C41 C36 C37 C38 -0.5(9) no
C37 C36 B1 C44 168.8(5) no
C37 C36 B1 C52 -67.5(6) no
C37 C36 B1 C60 51.7(7) no
B1 C36 C37 C38 175.2(5) no
C41 C36 B1 C44 -16.1(9) no
C41 C36 B1 C52 107.6(7) no
C41 C36 B1 C60 -133.2(6) no
B1 C36 C41 C40 -174.8(5) no
C36 C37 C38 C39 -0.3(10) no
C36 C37 C38 C42 -179.7(5) no
C37 C38 C39 C40 1.1(9) no
C37 C38 C42 F5 41.0(9) no
C37 C38 C42 F6 164.8(6) no
C37 C38 C42 F7 -79.3(8) no
C39 C38 C42 F5 -138.4(6) no
C39 C38 C42 F6 -14.7(10) no
C39 C38 C42 F7 101.3(7) no
C42 C38 C39 C40 -179.5(6) no
C38 C39 C40 C41 -1.3(9) no
C38 C39 C40 C43 -178.2(5) no
C39 C40 C41 C36 0.6(9) no
C39 C40 C43 F8 102.9(6) no
C39 C40 C43 F9 -138.1(6) no
C39 C40 C43 F10 -18.2(8) no
C41 C40 C43 F8 -74.1(7) no
C41 C40 C43 F9 45.0(8) no
C41 C40 C43 F10 164.8(5) no
C43 C40 C41 C36 177.5(5) no
C45 C44 C49 C48 -3.1(8) no
C49 C44 C45 C46 0.4(8) no
C45 C44 B1 C36 153.9(5) no
C45 C44 B1 C52 34.1(7) no
C45 C44 B1 C60 -86.1(6) no
B1 C44 C45 C46 173.5(5) no
C49 C44 B1 C36 -33.6(8) no
C49 C44 B1 C52 -153.5(5) no
C49 C44 B1 C60 86.3(6) no
B1 C44 C49 C48 -175.8(5) no
C44 C45 C46 C47 1.6(8) no
C44 C45 C46 C50 -177.8(5) no
C45 C46 C47 C48 -1.0(8) no
C45 C46 C50 F11 -163.7(5) no
C45 C46 C50 F12 -45.9(7) no
C45 C46 C50 F13 87.2(7) no
C45 C46 C50 F31 58.6(8) no
C47 C46 C50 F11 16.9(8) no
C47 C46 C50 F12 134.7(6) no
C47 C46 C50 F13 -92.2(7) no
C47 C46 C50 F31 -120.8(6) no
C50 C46 C47 C48 178.5(5) no
C46 C47 C48 C49 -1.6(8) no
C46 C47 C48 C51 178.5(5) no
C47 C48 C49 C44 3.8(8) no
C47 C48 C51 F14 116.7(6) no
C47 C48 C51 F15 -10.1(8) no
C47 C48 C51 F16 -126.7(6) no
C49 C48 C51 F14 -63.1(8) no
C49 C48 C51 F15 170.1(5) no
C49 C48 C51 F16 53.5(7) no
C51 C48 C49 C44 -176.3(5) no
C53 C52 C57 C56 1.1(8) no
C57 C52 C53 C54 -1.1(8) no
C53 C52 B1 C36 91.1(6) no
C53 C52 B1 C44 -142.9(5) no
C53 C52 B1 C60 -26.8(7) no
B1 C52 C53 C54 -176.6(5) no
C57 C52 B1 C36 -84.0(6) no
C57 C52 B1 C44 42.0(7) no
C57 C52 B1 C60 158.1(5) no
B1 C52 C57 C56 176.5(5) no
C52 C53 C54 C55 0.9(9) no
C52 C53 C54 C58 179.9(5) no
C53 C54 C55 C56 -0.5(9) no
C53 C54 C58 F17 43.1(9) no
C53 C54 C58 F18 -64.2(8) no
C53 C54 C58 F19 -178.0(6) no
C53 C54 C58 F29 150.0(6) no
C53 C54 C58 F30 -95.5(8) no
C55 C54 C58 F17 -137.9(7) no
C55 C54 C58 F18 114.8(7) no
C55 C54 C58 F19 1.0(10) no
C55 C54 C58 F29 -31.0(9) no
C55 C54 C58 F30 83.6(9) no
C58 C54 C55 C56 -179.5(6) no
C54 C55 C56 C57 0.4(9) no
C54 C55 C56 C59 -179.9(5) no
C55 C56 C57 C52 -0.8(9) no
C55 C56 C59 F20 0.3(10) no
C55 C56 C59 F21 -125.3(7) no
C55 C56 C59 F22 120.2(7) no
C57 C56 C59 F20 180.0(6) no
C57 C56 C59 F21 54.4(9) no
C57 C56 C59 F22 -60.2(8) no
C59 C56 C57 C52 179.5(6) no
C61 C60 C65 C64 0.6(8) no
C65 C60 C61 C62 -2.6(8) no
C61 C60 B1 C36 -157.0(5) no
C61 C60 B1 C44 78.8(7) no
C61 C60 B1 C52 -41.9(7) no
B1 C60 C61 C62 -178.6(5) no
C65 C60 B1 C36 27.2(8) no
C65 C60 B1 C44 -96.9(6) no
C65 C60 B1 C52 142.4(5) no
B1 C60 C65 C64 176.6(5) no
C60 C61 C62 C63 2.3(9) no
C60 C61 C62 C66 -175.1(5) no
C61 C62 C63 C64 0.1(9) no
C61 C62 C66 F23 -27.3(9) no
C61 C62 C66 F24 91.1(6) no
C61 C62 C66 F25 -149.7(5) no
C63 C62 C66 F23 155.2(6) no
C63 C62 C66 F24 -86.4(7) no
C63 C62 C66 F25 32.8(8) no
C66 C62 C63 C64 177.6(5) no
C62 C63 C64 C65 -2.1(9) no
C62 C63 C64 C67 178.4(5) no
C63 C64 C65 C60 1.8(9) no
C63 C64 C67 F26 8.2(9) no
C63 C64 C67 F27 130.3(6) no
C63 C64 C67 F28 -112.0(6) no
C65 C64 C67 F26 -171.2(5) no
C65 C64 C67 F27 -49.1(8) no
C65 C64 C67 F28 68.5(7) no
C67 C64 C65 C60 -178.7(5) no
